data_4078079
loop_
_publ_author_name
'Kirillov, Evgeny'
'Roisnel, Thierry'
'Carpentier, Jean-Fran\,cois'

_publ_section_title
;
 Synthesis and Structural Diversity of Group 4 Metal Complexes with
 Multidentate Tethered Phenoxy-Amidine and Phenoxy-Amidinate Ligands
;
_journal_issue 8
_journal_name_full Organometallics
_journal_page_first 3228
_journal_paper_doi 10.1021/om300076j
_journal_volume 31
_journal_year 2012
_chemical_compound_source 'synthesis as described'
_chemical_formula_moiety 'C117 H164 Cl6 N6 O4 Zr3'
_chemical_formula_sum 'C117 H164 Cl6 N6 O4 Zr3'
_chemical_formula_weight 2204.9
_chemical_name_systematic
;
 ?
;
_space_group_IT_number 15
_symmetry_cell_setting monoclinic
_symmetry_Int_Tables_number 15
_symmetry_space_group_name_Hall '-C 2yc'
_symmetry_space_group_name_H-M 'C 1 2/c 1'
_atom_sites_solution_hydrogens geom
_atom_sites_solution_primary direct
_atom_sites_solution_secondary difmap
_audit_conform_dict_location ftp://ftp.iucr.org/pub/cif_core.dic
_audit_conform_dict_name cif_core.dic
_audit_conform_dict_version 2.4
_audit_creation_date 2011-09-23T14:20:01-00:00
_audit_creation_method 'WinGX routine CIF_UPDATE'
_cell_angle_alpha 90
_cell_angle_beta 100.933(4)
_cell_angle_gamma 90
_cell_formula_units_Z 8
_cell_length_a 32.642(2)
_cell_length_b 18.8242(11)
_cell_length_c 45.503(3)
_cell_measurement_reflns_used 2746
_cell_measurement_temperature 100(2)
_cell_measurement_theta_max 20.06
_cell_measurement_theta_min 2.19
_cell_measurement_wavelength 0.71073
_cell_volume 27452(3)
_computing_cell_refinement 'Bruker SMART'
_computing_data_collection 'Bruker SAINT'
_computing_data_reduction 'Bruker SAINT'
_computing_molecular_graphics 'Ortep-3 for Windows (Farrugia, 1997)'
_computing_publication_material
;
           WinGX publication routines (Farrugia, 1999),
           CRYSCAL (T. Roisnel, local program)
;
_computing_structure_refinement 'SHELXL-97 (Sheldrick, 1997)'
_computing_structure_solution 'SIR97 (Altomare et al., 1999)'
_diffrn_ambient_temperature 100(2)
_diffrn_detector 'CCD plate'
_diffrn_measured_fraction_theta_full 0.99
_diffrn_measured_fraction_theta_max 0.976
_diffrn_measurement_device_type 'APEXII, Bruker-AXS'
_diffrn_measurement_method 'CCD rotation images, thin slices'
_diffrn_radiation_monochromator graphite
_diffrn_radiation_probe x-ray
_diffrn_radiation_type MoK\a
_diffrn_radiation_wavelength 0.71073
_diffrn_reflns_av_R_equivalents 0.142
_diffrn_reflns_av_unetI/netI 0.2955
_diffrn_reflns_limit_h_max 42
_diffrn_reflns_limit_h_min -41
_diffrn_reflns_limit_k_max 23
_diffrn_reflns_limit_k_min -23
_diffrn_reflns_limit_l_max 56
_diffrn_reflns_limit_l_min -58
_diffrn_reflns_number 68023
_diffrn_reflns_theta_full 25
_diffrn_reflns_theta_max 27.48
_diffrn_reflns_theta_min 2.96
_exptl_absorpt_coefficient_mu 0.384
_exptl_absorpt_correction_T_max 0.981
_exptl_absorpt_correction_T_min 0.600
_exptl_absorpt_correction_type multi-scan
_exptl_absorpt_process_details
;
  [Sheldrick, G.M. (2002). SADABS Bruker AXS Inc., Madison, Wisconsin, USA]
;
_exptl_crystal_colour yellow
_exptl_crystal_density_diffrn 1.067
_exptl_crystal_density_method 'not measured'
_exptl_crystal_description plate
_exptl_crystal_F_000 9296
_exptl_crystal_size_max 0.3
_exptl_crystal_size_mid 0.18
_exptl_crystal_size_min 0.05
_platon_squeeze_details
;
;
_refine_diff_density_max 1.13
_refine_diff_density_min -0.723
_refine_diff_density_rms 0.148
_refine_ls_extinction_coef 0.00142(8)
_refine_ls_extinction_expression Fc^*^=kFc[1+0.001xFc^2^\l^3^/sin(2\q)]^-1/4^
_refine_ls_extinction_method SHELXL
_refine_ls_goodness_of_fit_ref 0.936
_refine_ls_hydrogen_treatment mixed
_refine_ls_matrix_type full
_refine_ls_number_parameters 1197
_refine_ls_number_reflns 30741
_refine_ls_number_restraints 0
_refine_ls_restrained_S_all 0.936
_refine_ls_R_factor_all 0.2309
_refine_ls_R_factor_gt 0.1174
_refine_ls_shift/su_max 0.006
_refine_ls_shift/su_mean 0
_refine_ls_structure_factor_coef Fsqd
_refine_ls_weighting_details 'calc w=1/[\s^2^(Fo^2^)+(0.1415P)^2^+0.0000P] where P=(Fo^2^+2Fc^2^)/3'
_refine_ls_weighting_scheme calc
_refine_ls_wR_factor_gt 0.2801
_refine_ls_wR_factor_ref 0.3206
_reflns_number_gt 11329
_reflns_number_total 30741
_reflns_threshold_expression >2sigma(I)
_cod_data_source_file om300076j_si_001.cif
_cod_data_source_block 6
_cod_original_sg_symbol_H-M 'C 2/c'
_cod_database_code 4078079

loop_
_symmetry_equiv_pos_as_xyz
'x, y, z'
'-x, y, -z+1/2'
'x+1/2, y+1/2, z'
'-x+1/2, y+1/2, -z+1/2'
'-x, -y, -z'
'x, -y, z-1/2'
'-x+1/2, -y+1/2, -z'
'x+1/2, -y+1/2, z-1/2'

loop_
_atom_site_label
_atom_site_type_symbol
_atom_site_fract_x
_atom_site_fract_y
_atom_site_fract_z
_atom_site_U_iso_or_equiv
_atom_site_adp_type
_atom_site_occupancy
_atom_site_symmetry_multiplicity
_atom_site_calc_flag
_atom_site_refinement_flags
_atom_site_disorder_assembly
_atom_site_disorder_group
Zr1 Zr 0.05702(3) 0.70904(5) 0.62551(2) 0.0307(3) Uani 1 1 d . A .
Zr2 Zr 0.16500(3) 0.68039(5) 0.62493(2) 0.0320(3) Uani 1 1 d . A .
Zr3 Zr 0.12593(3) 0.85800(5) 0.62647(2) 0.0321(3) Uani 1 1 d . A .
Cl1 Cl 0.03945(8) 0.77124(13) 0.66718(6) 0.0416(6) Uani 1 1 d . . .
Cl2 Cl 0.15834(8) 0.60144(14) 0.66499(6) 0.0451(7) Uani 1 1 d . . .
Cl3 Cl 0.18381(7) 0.86729(14) 0.66718(6) 0.0447(7) Uani 1 1 d . . .
Cl12 Cl 0.09605(7) 0.63659(12) 0.59117(5) 0.0320(5) Uani 1 1 d . . .
Cl23 Cl 0.16964(7) 0.79083(12) 0.59223(5) 0.0341(6) Uani 1 1 d . . .
Cl31 Cl 0.05551(6) 0.82366(12) 0.59305(5) 0.0336(6) Uani 1 1 d . . .
O1 O 0.04456(17) 0.6162(3) 0.64214(14) 0.0311(15) Uani 1 1 d . . .
C2 C 0.0084(3) 0.5908(4) 0.6498(2) 0.030(2) Uani 1 1 d . . .
C3 C 0.0096(3) 0.5528(5) 0.6771(2) 0.037(2) Uani 1 1 d . . .
C4 C 0.0519(3) 0.5298(5) 0.6971(2) 0.037(2) Uani 1 1 d . . .
C5 C 0.0447(4) 0.4830(7) 0.7229(3) 0.068(4) Uani 1 1 d . . .
H5A H 0.0292 0.4404 0.7149 0.102 Uiso 1 1 calc R . .
H5B H 0.0285 0.5094 0.7354 0.102 Uiso 1 1 calc R . .
H5C H 0.0716 0.4691 0.735 0.102 Uiso 1 1 calc R . .
C6 C 0.0780(3) 0.4850(6) 0.6772(2) 0.048(3) Uani 1 1 d . . .
H6A H 0.0831 0.5141 0.6605 0.072 Uiso 1 1 calc R . .
H6B H 0.0621 0.4425 0.6695 0.072 Uiso 1 1 calc R . .
H6C H 0.1047 0.4707 0.6895 0.072 Uiso 1 1 calc R . .
C7 C 0.0764(3) 0.5966(5) 0.7105(2) 0.041(3) Uani 1 1 d . . .
H7A H 0.0818 0.6272 0.6942 0.061 Uiso 1 1 calc R . .
H7B H 0.103 0.582 0.7228 0.061 Uiso 1 1 calc R . .
H7C H 0.0599 0.6227 0.7228 0.061 Uiso 1 1 calc R . .
C8 C -0.0280(3) 0.5331(5) 0.6837(2) 0.038(2) Uani 1 1 d . . .
H8 H -0.0276 0.5067 0.7015 0.046 Uiso 1 1 calc R . .
C9 C -0.0666(3) 0.5486(6) 0.6664(2) 0.048(3) Uani 1 1 d . . .
C10 C -0.1078(3) 0.5274(7) 0.6759(3) 0.058(3) Uani 1 1 d . . .
C11 C -0.1102(4) 0.5659(8) 0.7043(3) 0.078(4) Uani 1 1 d . . .
H11A H -0.1096 0.6172 0.7008 0.117 Uiso 1 1 calc R . .
H11B H -0.0863 0.5525 0.7198 0.117 Uiso 1 1 calc R . .
H11C H -0.1361 0.5531 0.7108 0.117 Uiso 1 1 calc R . .
C12 C -0.1087(5) 0.4488(8) 0.6796(5) 0.131(8) Uani 1 1 d . . .
H12A H -0.135 0.4348 0.6855 0.197 Uiso 1 1 calc R . .
H12B H -0.0853 0.434 0.6952 0.197 Uiso 1 1 calc R . .
H12C H -0.1065 0.4257 0.6607 0.197 Uiso 1 1 calc R . .
C13 C -0.1465(3) 0.5529(9) 0.6542(3) 0.100(6) Uani 1 1 d . . .
H13A H -0.1453 0.6046 0.652 0.15 Uiso 1 1 calc R . .
H13B H -0.1715 0.5402 0.662 0.15 Uiso 1 1 calc R . .
H13C H -0.1476 0.5303 0.6347 0.15 Uiso 1 1 calc R . .
C14 C -0.0667(3) 0.5834(6) 0.6387(2) 0.041(3) Uani 1 1 d . . .
H14 H -0.0924 0.5933 0.6256 0.049 Uiso 1 1 calc R . .
C15 C -0.0289(3) 0.6033(4) 0.6305(2) 0.032(2) Uani 1 1 d . . .
C16 C -0.0310(2) 0.6364(4) 0.6004(2) 0.024(2) Uani 1 1 d . . .
N17 N -0.0606(2) 0.6190(4) 0.57696(19) 0.036(2) Uani 1 1 d . . .
C18 C -0.0876(3) 0.5564(5) 0.57389(19) 0.029(2) Uani 1 1 d . . .
C19 C -0.0702(3) 0.4886(5) 0.5780(2) 0.037(2) Uani 1 1 d . . .
C20 C -0.0245(3) 0.4706(6) 0.5844(2) 0.040(3) Uani 1 1 d . . .
H20 H -0.0086 0.5161 0.5881 0.047 Uiso 1 1 calc R . .
C21 C -0.0115(4) 0.4347(6) 0.5583(3) 0.059(3) Uani 1 1 d . . .
H21A H 0.0185 0.4243 0.5632 0.089 Uiso 1 1 calc R . .
H21B H -0.0173 0.466 0.5408 0.089 Uiso 1 1 calc R . .
H21C H -0.0271 0.3903 0.5539 0.089 Uiso 1 1 calc R . .
C22 C -0.0128(4) 0.4242(6) 0.6130(3) 0.058(3) Uani 1 1 d . . .
H22A H 0.0172 0.4143 0.6168 0.086 Uiso 1 1 calc R . .
H22B H -0.0283 0.3793 0.6101 0.086 Uiso 1 1 calc R . .
H22C H -0.02 0.4496 0.6301 0.086 Uiso 1 1 calc R . .
C23 C -0.1001(3) 0.4299(6) 0.5728(2) 0.045(3) Uani 1 1 d . . .
H23 H -0.0901 0.3824 0.5749 0.054 Uiso 1 1 calc R . .
C24 C -0.1423(4) 0.4415(6) 0.5649(3) 0.051(3) Uani 1 1 d . . .
H24 H -0.1613 0.4027 0.5625 0.062 Uiso 1 1 calc R . .
C25 C -0.1569(3) 0.5101(6) 0.5606(3) 0.048(3) Uani 1 1 d . . .
H25 H -0.1859 0.5179 0.5538 0.058 Uiso 1 1 calc R . .
C26 C -0.1300(3) 0.5684(5) 0.5659(2) 0.037(2) Uani 1 1 d . . .
C27 C -0.1470(3) 0.6468(5) 0.5600(3) 0.045(3) Uani 1 1 d . . .
H27 H -0.1292 0.6788 0.5747 0.054 Uiso 1 1 calc R . .
C28 C -0.1918(3) 0.6530(6) 0.5649(3) 0.072(4) Uani 1 1 d . . .
H28A H -0.2016 0.702 0.561 0.107 Uiso 1 1 calc R . .
H28B H -0.1929 0.6403 0.5856 0.107 Uiso 1 1 calc R . .
H28C H -0.2098 0.6208 0.5512 0.107 Uiso 1 1 calc R . .
C29 C -0.1429(3) 0.6713(5) 0.5281(2) 0.048(3) Uani 1 1 d . . .
H29A H -0.1537 0.7198 0.5246 0.073 Uiso 1 1 calc R . .
H29B H -0.159 0.6393 0.5132 0.073 Uiso 1 1 calc R . .
H29C H -0.1135 0.6702 0.5262 0.073 Uiso 1 1 calc R . .
N30 N -0.0059(2) 0.6935(4) 0.59644(17) 0.0278(10) Uani 1 1 d . . .
C31 C -0.0239(3) 0.7385(5) 0.5707(2) 0.0300(12) Uani 1 1 d . . .
C32 C -0.0452(3) 0.7999(5) 0.5764(2) 0.040(3) Uani 1 1 d . . .
C33 C -0.0508(4) 0.8200(6) 0.6071(3) 0.059(3) Uani 1 1 d . . .
H33 H -0.0276 0.7965 0.6213 0.071 Uiso 1 1 calc R . .
C34 C -0.0924(3) 0.7911(6) 0.6149(3) 0.054(3) Uani 1 1 d . . .
H34A H -0.0946 0.8064 0.6352 0.082 Uiso 1 1 calc R . .
H34B H -0.0925 0.7391 0.614 0.082 Uiso 1 1 calc R . .
H34C H -0.1162 0.8097 0.6005 0.082 Uiso 1 1 calc R . .
C35 C -0.0469(3) 0.8998(6) 0.6137(3) 0.061(3) Uani 1 1 d . . .
H35A H -0.0509 0.9088 0.6342 0.091 Uiso 1 1 calc R . .
H35B H -0.0682 0.9255 0.5995 0.091 Uiso 1 1 calc R . .
H35C H -0.0191 0.9162 0.6115 0.091 Uiso 1 1 calc R . .
C36 C -0.0608(3) 0.8436(5) 0.5513(3) 0.039(3) Uani 1 1 d . . .
H36 H -0.0753 0.8858 0.5545 0.047 Uiso 1 1 calc R . .
C37 C -0.0560(3) 0.8278(5) 0.5234(3) 0.044(3) Uani 1 1 d . . .
H37 H -0.0666 0.859 0.5073 0.053 Uiso 1 1 calc R . .
C38 C -0.0354(3) 0.7657(5) 0.5180(2) 0.041(3) Uani 1 1 d . . .
H38 H -0.0332 0.7539 0.4981 0.049 Uiso 1 1 calc R . .
C39 C -0.0172(3) 0.7185(5) 0.5422(2) 0.040(3) Uani 1 1 d . . .
C40 C 0.0039(3) 0.6528(5) 0.5349(2) 0.032(2) Uani 1 1 d . . .
H40 H 0.0139 0.626 0.5539 0.039 Uiso 1 1 calc R . .
C41 C -0.0260(3) 0.6036(6) 0.5131(3) 0.055(3) Uani 1 1 d . . .
H41A H -0.0111 0.5606 0.5091 0.083 Uiso 1 1 calc R . .
H41B H -0.036 0.6288 0.4942 0.083 Uiso 1 1 calc R . .
H41C H -0.0499 0.5904 0.5221 0.083 Uiso 1 1 calc R . .
C42 C 0.0417(3) 0.6682(6) 0.5201(3) 0.051(3) Uani 1 1 d . . .
H42A H 0.0546 0.6233 0.5158 0.076 Uiso 1 1 calc R . .
H42B H 0.0621 0.6969 0.5337 0.076 Uiso 1 1 calc R . .
H42C H 0.0324 0.6943 0.5014 0.076 Uiso 1 1 calc R . .
O101 O 0.22433(17) 0.6985(3) 0.64188(14) 0.0344(16) Uani 1 1 d . . .
C102 C 0.2573(2) 0.6554(5) 0.6498(2) 0.030(2) Uani 1 1 d . . .
C103 C 0.2856(3) 0.6608(5) 0.6768(2) 0.045(3) Uani 1 1 d . . .
C104 C 0.2828(4) 0.7237(7) 0.6989(3) 0.067(4) Uani 1 1 d . . .
C105 C 0.2421(4) 0.7250(6) 0.7107(3) 0.064(3) Uani 1 1 d . . .
H10A H 0.2423 0.7655 0.7243 0.095 Uiso 1 1 calc R . .
H10B H 0.2394 0.6808 0.7216 0.095 Uiso 1 1 calc R . .
H10C H 0.2186 0.7296 0.694 0.095 Uiso 1 1 calc R . .
C106 C 0.2866(3) 0.7965(6) 0.6809(3) 0.057(3) Uani 1 1 d . . .
H10D H 0.3127 0.7964 0.6733 0.086 Uiso 1 1 calc R . .
H10E H 0.2864 0.837 0.6944 0.086 Uiso 1 1 calc R . .
H10F H 0.263 0.8003 0.6641 0.086 Uiso 1 1 calc R . .
C107 C 0.3196(5) 0.7209(8) 0.7258(3) 0.098(5) Uani 1 1 d . . .
H10G H 0.346 0.7209 0.7186 0.146 Uiso 1 1 calc R . .
H10H H 0.3176 0.6775 0.7374 0.146 Uiso 1 1 calc R . .
H10I H 0.3186 0.7624 0.7386 0.146 Uiso 1 1 calc R . .
C108 C 0.3169(4) 0.6096(6) 0.6832(3) 0.058(3) Uani 1 1 d . . .
H108 H 0.3368 0.6146 0.7013 0.07 Uiso 1 1 calc R . .
C109 C 0.3211(3) 0.5518(6) 0.6649(3) 0.050(3) Uani 1 1 d . . .
C110 C 0.3555(4) 0.4959(7) 0.6751(3) 0.059(3) Uani 1 1 d . . .
C111 C 0.3545(4) 0.4369(7) 0.6516(3) 0.083(5) Uani 1 1 d . . .
H11D H 0.3765 0.4021 0.6588 0.125 Uiso 1 1 calc R . .
H11E H 0.3592 0.4577 0.6328 0.125 Uiso 1 1 calc R . .
H11F H 0.3273 0.4133 0.6483 0.125 Uiso 1 1 calc R . .
C112 C 0.3994(5) 0.5357(9) 0.6787(4) 0.123(7) Uani 1 1 d . . .
H11G H 0.422 0.5017 0.6854 0.184 Uiso 1 1 calc R . .
H11H H 0.4007 0.5738 0.6935 0.184 Uiso 1 1 calc R . .
H11I H 0.4025 0.556 0.6594 0.184 Uiso 1 1 calc R . .
C113 C 0.3509(5) 0.4646(7) 0.7054(3) 0.091(5) Uani 1 1 d . . .
H11J H 0.3729 0.4293 0.7117 0.137 Uiso 1 1 calc R . .
H11K H 0.3235 0.442 0.7036 0.137 Uiso 1 1 calc R . .
H11L H 0.3534 0.5027 0.7203 0.137 Uiso 1 1 calc R . .
C114 C 0.2951(3) 0.5477(6) 0.6388(3) 0.054(3) Uani 1 1 d . . .
H114 H 0.2978 0.5094 0.6257 0.065 Uiso 1 1 calc R . .
C115 C 0.2631(3) 0.5989(4) 0.6296(2) 0.033(2) Uani 1 1 d . . .
C116 C 0.2347(3) 0.5943(4) 0.6000(2) 0.029(2) Uani 1 1 d . . .
N117 N 0.2512(2) 0.5692(4) 0.57666(18) 0.0316(19) Uani 1 1 d . . .
H117 H 0.2326 0.5563 0.5609 0.038 Uiso 1 1 calc R . .
C118 C 0.2940(3) 0.5601(5) 0.5733(2) 0.037(2) Uani 1 1 d . . .
C119 C 0.3211(3) 0.6193(6) 0.5778(2) 0.041(3) Uani 1 1 d . . .
C120 C 0.3098(3) 0.6954(5) 0.5864(3) 0.050(3) Uani 1 1 d . . .
H120 H 0.2805 0.6956 0.59 0.06 Uiso 1 1 calc R . .
C121 C 0.3129(3) 0.7458(6) 0.5605(3) 0.060(3) Uani 1 1 d . . .
H12D H 0.2943 0.7293 0.5423 0.09 Uiso 1 1 calc R . .
H12E H 0.3417 0.7468 0.5572 0.09 Uiso 1 1 calc R . .
H12F H 0.3046 0.7938 0.5654 0.09 Uiso 1 1 calc R . .
C122 C 0.3392(4) 0.7197(6) 0.6150(3) 0.066(4) Uani 1 1 d . . .
H12G H 0.3373 0.6865 0.6313 0.099 Uiso 1 1 calc R . .
H12H H 0.3311 0.7673 0.6204 0.099 Uiso 1 1 calc R . .
H12I H 0.3679 0.7207 0.6115 0.099 Uiso 1 1 calc R . .
C123 C 0.3623(3) 0.6076(6) 0.5725(3) 0.053(3) Uani 1 1 d . . .
H123 H 0.3818 0.6456 0.575 0.063 Uiso 1 1 calc R . .
C124 C 0.3740(3) 0.5415(6) 0.5635(3) 0.051(3) Uani 1 1 d . . .
H124 H 0.402 0.5341 0.5612 0.062 Uiso 1 1 calc R . .
C125 C 0.3461(3) 0.4866(5) 0.5580(2) 0.040(3) Uani 1 1 d . . .
H125 H 0.3546 0.4433 0.5502 0.049 Uiso 1 1 calc R . .
C126 C 0.3050(3) 0.4928(5) 0.5634(2) 0.034(2) Uani 1 1 d . . .
C127 C 0.2734(3) 0.4350(5) 0.5575(3) 0.045(3) Uani 1 1 d . . .
H127 H 0.2538 0.4414 0.5718 0.054 Uiso 1 1 calc R . .
C128 C 0.2927(4) 0.3607(6) 0.5628(3) 0.073(4) Uani 1 1 d . . .
H12J H 0.2705 0.3249 0.5588 0.109 Uiso 1 1 calc R . .
H12K H 0.3074 0.3567 0.5836 0.109 Uiso 1 1 calc R . .
H12L H 0.3124 0.3532 0.5493 0.109 Uiso 1 1 calc R . .
C129 C 0.2477(4) 0.4413(7) 0.5259(3) 0.071(4) Uani 1 1 d . . .
H12M H 0.2272 0.4028 0.5224 0.106 Uiso 1 1 calc R . .
H12N H 0.2663 0.438 0.5114 0.106 Uiso 1 1 calc R . .
H12O H 0.2333 0.4872 0.5237 0.106 Uiso 1 1 calc R . .
N130 N 0.1942(2) 0.6049(4) 0.59515(17) 0.0278(10) Uani 1 1 d . . .
C131 C 0.1707(3) 0.5714(5) 0.5689(2) 0.0300(12) Uani 1 1 d . . .
C132 C 0.1509(3) 0.5040(5) 0.5731(2) 0.036(2) Uani 1 1 d . . .
C133 C 0.1545(3) 0.4707(5) 0.6032(3) 0.046(3) Uani 1 1 d . . .
H133 H 0.1599 0.5109 0.6178 0.055 Uiso 1 1 calc R . .
C134 C 0.1117(4) 0.4358(6) 0.6082(3) 0.070(4) Uani 1 1 d . . .
H13D H 0.1158 0.4143 0.6281 0.105 Uiso 1 1 calc R . .
H13E H 0.103 0.3991 0.593 0.105 Uiso 1 1 calc R . .
H13F H 0.0901 0.4725 0.6065 0.105 Uiso 1 1 calc R . .
C135 C 0.1918(4) 0.4216(7) 0.6113(3) 0.073(4) Uani 1 1 d . . .
H13G H 0.1922 0.4013 0.6312 0.11 Uiso 1 1 calc R . .
H13H H 0.2175 0.4486 0.6115 0.11 Uiso 1 1 calc R . .
H13I H 0.1898 0.3833 0.5965 0.11 Uiso 1 1 calc R . .
C136 C 0.1281(3) 0.4715(5) 0.5474(3) 0.044(3) Uani 1 1 d . . .
H136 H 0.1145 0.4278 0.5498 0.052 Uiso 1 1 calc R . .
C137 C 0.1242(3) 0.4979(6) 0.5201(3) 0.059(3) Uani 1 1 d . . .
H137 H 0.1086 0.4732 0.5035 0.071 Uiso 1 1 calc R . .
C138 C 0.1435(3) 0.5638(5) 0.5160(3) 0.045(3) Uani 1 1 d . . .
H138 H 0.1413 0.5826 0.4964 0.054 Uiso 1 1 calc R . .
C139 C 0.1661(3) 0.6019(5) 0.5408(2) 0.035(2) Uani 1 1 d . . .
C140 C 0.1869(3) 0.6714(5) 0.5339(2) 0.035(2) Uani 1 1 d . . .
H140 H 0.2027 0.691 0.5532 0.042 Uiso 1 1 calc R . .
C141 C 0.2179(3) 0.6579(5) 0.5130(3) 0.048(3) Uani 1 1 d . . .
H14A H 0.231 0.7029 0.509 0.072 Uiso 1 1 calc R . .
H14B H 0.2031 0.6376 0.4942 0.072 Uiso 1 1 calc R . .
H14C H 0.2395 0.6246 0.5226 0.072 Uiso 1 1 calc R . .
C142 C 0.1537(3) 0.7248(6) 0.5207(3) 0.054(3) Uani 1 1 d . . .
H14D H 0.1671 0.7694 0.5166 0.081 Uiso 1 1 calc R . .
H14E H 0.1352 0.7336 0.535 0.081 Uiso 1 1 calc R . .
H14F H 0.1374 0.706 0.502 0.081 Uiso 1 1 calc R . .
O201 O 0.09388(19) 0.9291(3) 0.64489(15) 0.0392(17) Uani 1 1 d . . .
C202 C 0.1006(3) 0.9991(5) 0.6522(2) 0.033(2) Uani 1 1 d . A .
C203 C 0.0909(4) 1.0257(6) 0.6795(2) 0.051(3) Uani 1 1 d . . .
C204 C 0.0702(4) 0.9816(5) 0.7000(2) 0.047(3) Uani 1 1 d . . .
C206 C 0.0275(3) 0.9530(6) 0.6826(3) 0.055(3) Uani 1 1 d . . .
H20A H 0.0142 0.9242 0.6961 0.083 Uiso 1 1 calc R . .
H20B H 0.0322 0.9237 0.6657 0.083 Uiso 1 1 calc R . .
H20C H 0.0094 0.993 0.6751 0.083 Uiso 1 1 calc R . .
C205 C 0.0980(3) 0.9144(5) 0.7126(3) 0.050(3) Uani 1 1 d . . .
H20D H 0.0837 0.8871 0.726 0.075 Uiso 1 1 calc R . .
H20E H 0.1251 0.9307 0.7238 0.075 Uiso 1 1 calc R . .
H20F H 0.1024 0.8843 0.6959 0.075 Uiso 1 1 calc R . .
C207 C 0.0609(4) 1.0236(6) 0.7278(3) 0.068(4) Uani 1 1 d . . .
H20G H 0.0477 0.9918 0.7402 0.102 Uiso 1 1 calc R . .
H20H H 0.0421 1.0633 0.7209 0.102 Uiso 1 1 calc R . .
H20I H 0.0871 1.0419 0.7395 0.102 Uiso 1 1 calc R . .
C208 C 0.0984(4) 1.0979(6) 0.6850(3) 0.054(3) Uani 1 1 d . A .
H208 H 0.0907 1.1178 0.7024 0.065 Uiso 1 1 calc R . .
C209 C 0.1168(4) 1.1436(6) 0.6662(3) 0.053(3) Uani 1 1 d . . .
C210 C 0.1235(6) 1.2230(7) 0.6724(4) 0.103(4) Uani 0.5 1 d P A 1
C211 C 0.1029(13) 1.2422(17) 0.7071(8) 0.103(4) Uani 0.5 1 d P A 1
H21D H 0.0727 1.2341 0.7033 0.154 Uiso 0.5 1 calc PR A 1
H21E H 0.1087 1.2919 0.7129 0.154 Uiso 0.5 1 calc PR A 1
H21F H 0.1165 1.2109 0.7232 0.154 Uiso 0.5 1 calc PR A 1
C212 C 0.0976(12) 1.2675(13) 0.6457(7) 0.103(4) Uani 0.5 1 d P A 1
H21G H 0.0683 1.2527 0.6424 0.154 Uiso 0.5 1 calc PR A 1
H21H H 0.1088 1.2592 0.6275 0.154 Uiso 0.5 1 calc PR A 1
H21I H 0.0996 1.3182 0.6507 0.154 Uiso 0.5 1 calc PR A 1
C213 C 0.1660(11) 1.2370(13) 0.6816(8) 0.103(4) Uani 0.5 1 d P A 1
H21J H 0.17 1.2879 0.6857 0.154 Uiso 0.5 1 calc PR A 1
H21K H 0.1809 1.2232 0.6657 0.154 Uiso 0.5 1 calc PR A 1
H21L H 0.1768 1.2098 0.6998 0.154 Uiso 0.5 1 calc PR A 1
C310 C 0.1235(6) 1.2230(7) 0.6724(4) 0.103(4) Uani 0.5 1 d P A 2
C311 C 0.1195(14) 1.2444(17) 0.6973(9) 0.103(4) Uani 0.5 1 d P A 2
H31A H 0.1248 1.2956 0.6987 0.154 Uiso 0.5 1 calc PR A 2
H31B H 0.1395 1.2198 0.7128 0.154 Uiso 0.5 1 calc PR A 2
H31C H 0.0911 1.2348 0.7002 0.154 Uiso 0.5 1 calc PR A 2
C312 C 0.0795(12) 1.2599(14) 0.6624(8) 0.103(4) Uani 0.5 1 d P A 2
H31D H 0.0704 1.2549 0.6407 0.154 Uiso 0.5 1 calc PR A 2
H31E H 0.0818 1.3104 0.6676 0.154 Uiso 0.5 1 calc PR A 2
H31F H 0.0591 1.2372 0.6726 0.154 Uiso 0.5 1 calc PR A 2
C313 C 0.1565(11) 1.2551(13) 0.6517(8) 0.103(4) Uani 0.5 1 d P A 2
H31G H 0.1722 1.2949 0.6623 0.154 Uiso 0.5 1 calc PR A 2
H31H H 0.1408 1.2716 0.6324 0.154 Uiso 0.5 1 calc PR A 2
H31I H 0.176 1.2176 0.6483 0.154 Uiso 0.5 1 calc PR A 2
C214 C 0.1250(4) 1.1140(5) 0.6403(3) 0.056(3) Uani 1 1 d . A .
H214 H 0.1378 1.1432 0.6276 0.067 Uiso 1 1 calc R . .
C215 C 0.1158(3) 1.0431(5) 0.6313(2) 0.040(3) Uani 1 1 d . . .
C216 C 0.1225(3) 1.0190(5) 0.6019(2) 0.032(2) Uani 1 1 d . A .
N217 N 0.1181(2) 1.0620(4) 0.57816(18) 0.0309(18) Uani 1 1 d . . .
C218 C 0.0978(3) 1.1289(5) 0.5748(2) 0.037(2) Uani 1 1 d . A .
C219 C 0.1210(3) 1.1851(5) 0.5644(2) 0.040(3) Uani 1 1 d . . .
C220 C 0.1646(3) 1.1705(6) 0.5595(3) 0.063(4) Uani 1 1 d . A .
H220 H 0.1764 1.1322 0.5739 0.075 Uiso 1 1 calc R . .
C221 C 0.1945(4) 1.2350(6) 0.5658(3) 0.084(5) Uani 1 1 d . . .
H22D H 0.2218 1.2219 0.5615 0.127 Uiso 1 1 calc R A .
H22E H 0.1975 1.249 0.5868 0.127 Uiso 1 1 calc R . .
H22F H 0.183 1.2748 0.5529 0.127 Uiso 1 1 calc R . .
C222 C 0.1645(3) 1.1427(8) 0.5285(3) 0.070(4) Uani 1 1 d . . .
H22G H 0.1933 1.1358 0.5258 0.105 Uiso 1 1 calc R A .
H22H H 0.1505 1.1768 0.5137 0.105 Uiso 1 1 calc R . .
H22I H 0.1496 1.0972 0.5259 0.105 Uiso 1 1 calc R . .
C223 C 0.1022(4) 1.2522(5) 0.5587(3) 0.054(3) Uani 1 1 d . A .
H223 H 0.1168 1.2904 0.5518 0.065 Uiso 1 1 calc R . .
C224 C 0.0621(4) 1.2610(6) 0.5636(3) 0.052(3) Uani 1 1 d . . .
H224 H 0.0502 1.3071 0.5609 0.063 Uiso 1 1 calc R A .
C225 C 0.0384(3) 1.2072(6) 0.5720(2) 0.052(3) Uani 1 1 d . A .
H225 H 0.0102 1.2162 0.5734 0.062 Uiso 1 1 calc R . .
C226 C 0.0556(3) 1.1379(5) 0.5785(2) 0.036(2) Uani 1 1 d . . .
C227 C 0.0281(3) 1.0791(6) 0.5860(2) 0.043(3) Uani 1 1 d . A .
H227 H 0.0453 1.0349 0.5898 0.052 Uiso 1 1 calc R . .
C228 C -0.0069(3) 1.0656(6) 0.5597(2) 0.055(3) Uani 1 1 d . . .
H22J H -0.0249 1.0276 0.5647 0.083 Uiso 1 1 calc R A .
H22K H 0.0049 1.0514 0.5423 0.083 Uiso 1 1 calc R . .
H22L H -0.0233 1.1091 0.5549 0.083 Uiso 1 1 calc R . .
C229 C 0.0105(3) 1.0962(7) 0.6147(3) 0.062(3) Uani 1 1 d . . .
H22M H -0.0073 1.057 0.6189 0.093 Uiso 1 1 calc R A .
H22N H -0.006 1.1401 0.6116 0.093 Uiso 1 1 calc R . .
H22O H 0.0337 1.1024 0.6317 0.093 Uiso 1 1 calc R . .
N230 N 0.1377(2) 0.9507(4) 0.59812(17) 0.0278(10) Uani 1 1 d . . .
C231 C 0.1576(3) 0.9456(5) 0.5725(2) 0.0300(12) Uani 1 1 d . A .
C232 C 0.1346(3) 0.9342(5) 0.5433(2) 0.037(2) Uani 1 1 d . . .
C233 C 0.0866(3) 0.9302(5) 0.5360(2) 0.034(2) Uani 1 1 d . A .
H233 H 0.0761 0.9358 0.5551 0.041 Uiso 1 1 calc R . .
C234 C 0.0703(3) 0.8591(5) 0.5217(3) 0.055(3) Uani 1 1 d . . .
H23A H 0.0398 0.8592 0.5177 0.082 Uiso 1 1 calc R A .
H23B H 0.0806 0.8201 0.5354 0.082 Uiso 1 1 calc R . .
H23C H 0.0803 0.8525 0.5029 0.082 Uiso 1 1 calc R . .
C235 C 0.0680(3) 0.9914(5) 0.5146(2) 0.050(3) Uani 1 1 d . . .
H23D H 0.0781 1.0372 0.5234 0.074 Uiso 1 1 calc R A .
H23E H 0.0375 0.99 0.5116 0.074 Uiso 1 1 calc R . .
H23F H 0.0768 0.9857 0.4953 0.074 Uiso 1 1 calc R . .
C236 C 0.1562(4) 0.9288(5) 0.5195(2) 0.046(3) Uani 1 1 d . A .
H236 H 0.1404 0.9221 0.4999 0.056 Uiso 1 1 calc R . .
C237 C 0.1992(4) 0.9328(6) 0.5231(3) 0.058(3) Uani 1 1 d . . .
H237 H 0.2128 0.9302 0.5064 0.069 Uiso 1 1 calc R A .
C238 C 0.2210(4) 0.9404(6) 0.5510(4) 0.070(4) Uani 1 1 d . A .
H238 H 0.2506 0.9408 0.5537 0.084 Uiso 1 1 calc R . .
C239 C 0.2022(3) 0.9480(5) 0.5778(3) 0.044(3) Uani 1 1 d . . .
C240 C 0.2269(3) 0.9585(6) 0.6091(3) 0.053(3) Uani 1 1 d . A .
H240 H 0.2093 0.9414 0.6234 0.064 Uiso 1 1 calc R . .
C241 C 0.2362(3) 1.0396(6) 0.6155(3) 0.064(4) Uani 1 1 d . . .
H24A H 0.2522 1.0454 0.6359 0.096 Uiso 1 1 calc R A .
H24B H 0.2098 1.0657 0.6135 0.096 Uiso 1 1 calc R . .
H24C H 0.2524 1.0583 0.6012 0.096 Uiso 1 1 calc R . .
C242 C 0.2666(4) 0.9139(5) 0.6140(3) 0.071(4) Uani 1 1 d . . .
H24D H 0.2822 0.9215 0.6344 0.106 Uiso 1 1 calc R A .
H24E H 0.2839 0.928 0.5996 0.106 Uiso 1 1 calc R . .
H24F H 0.2592 0.8635 0.6112 0.106 Uiso 1 1 calc R . .
O999 O 0.11873(17) 0.7486(3) 0.63626(14) 0.0254(14) Uani 1 1 d . . .
H999 H 0.125(2) 0.745(3) 0.6588(16) 0 Uiso 1 1 d . . .

loop_
_atom_site_aniso_label
_atom_site_aniso_U_11
_atom_site_aniso_U_22
_atom_site_aniso_U_33
_atom_site_aniso_U_23
_atom_site_aniso_U_13
_atom_site_aniso_U_12
Zr1 0.0244(5) 0.0292(5) 0.0403(6) 0.0016(4) 0.0104(4) 0.0012(4)
Zr2 0.0219(5) 0.0308(5) 0.0428(6) 0.0004(5) 0.0052(4) -0.0019(4)
Zr3 0.0211(5) 0.0311(5) 0.0444(6) -0.0012(5) 0.0069(4) -0.0016(4)
Cl1 0.0376(14) 0.0410(14) 0.0487(17) -0.0083(12) 0.0144(12) 0.0002(11)
Cl2 0.0342(14) 0.0477(15) 0.0552(18) 0.0093(13) 0.0127(12) -0.0012(12)
Cl3 0.0301(13) 0.0456(15) 0.0547(18) -0.0045(13) -0.0011(12) -0.0009(11)
Cl12 0.0242(11) 0.0322(12) 0.0414(15) -0.0050(11) 0.0104(10) 0.0019(10)
Cl23 0.0300(12) 0.0269(11) 0.0479(16) 0.0009(11) 0.0139(11) -0.0020(10)
Cl31 0.0218(11) 0.0323(12) 0.0458(15) 0.0044(11) 0.0038(10) -0.0038(10)
O1 0.022(3) 0.028(3) 0.045(4) 0.001(3) 0.010(3) -0.003(3)
C2 0.020(5) 0.022(5) 0.050(7) 0.001(4) 0.009(4) -0.012(4)
C3 0.019(5) 0.050(6) 0.044(7) 0.000(5) 0.013(4) 0.002(4)
C4 0.027(5) 0.048(6) 0.036(6) -0.001(5) 0.008(4) -0.018(5)
C5 0.049(7) 0.090(10) 0.066(9) 0.037(8) 0.014(6) -0.007(7)
C6 0.041(6) 0.055(7) 0.046(7) 0.023(6) 0.005(5) -0.009(5)
C7 0.039(6) 0.047(6) 0.039(6) -0.005(5) 0.015(5) -0.006(5)
C8 0.033(6) 0.050(6) 0.032(6) 0.000(5) 0.006(5) -0.002(5)
C9 0.027(6) 0.081(8) 0.039(7) -0.002(6) 0.014(5) -0.002(5)
C10 0.029(6) 0.097(10) 0.052(8) 0.010(7) 0.016(5) -0.012(6)
C11 0.045(8) 0.093(10) 0.098(12) 0.007(9) 0.018(7) -0.019(7)
C12 0.068(11) 0.096(13) 0.24(2) 0.011(14) 0.060(13) -0.050(10)
C13 0.026(7) 0.176(17) 0.102(12) 0.018(11) 0.020(7) -0.040(9)
C14 0.021(5) 0.064(7) 0.036(6) -0.019(5) 0.004(4) -0.013(5)
C15 0.025(5) 0.019(5) 0.054(7) 0.001(4) 0.013(5) 0.010(4)
C16 0.006(4) 0.029(5) 0.038(6) -0.001(4) 0.006(4) 0.000(3)
N17 0.014(4) 0.024(4) 0.066(6) 0.002(4) -0.001(4) -0.007(3)
C18 0.025(5) 0.041(6) 0.023(5) 0.000(4) 0.009(4) -0.012(4)
C19 0.026(5) 0.035(5) 0.049(7) -0.004(5) 0.001(5) -0.006(4)
C20 0.032(5) 0.051(6) 0.039(6) -0.009(5) 0.015(5) 0.003(5)
C21 0.055(7) 0.050(7) 0.073(9) -0.001(6) 0.011(7) 0.002(6)
C22 0.062(8) 0.040(6) 0.070(9) 0.017(6) 0.009(6) 0.015(6)
C23 0.053(7) 0.037(6) 0.047(7) 0.004(5) 0.015(6) -0.011(5)
C24 0.049(7) 0.044(7) 0.062(8) -0.012(6) 0.011(6) -0.023(6)
C25 0.021(5) 0.050(7) 0.072(8) -0.008(6) 0.004(5) -0.017(5)
C26 0.025(5) 0.050(6) 0.040(6) -0.005(5) 0.016(5) -0.006(5)
C27 0.031(5) 0.042(6) 0.064(8) 0.000(6) 0.012(5) -0.014(5)
C28 0.029(6) 0.059(8) 0.129(12) -0.011(8) 0.020(7) -0.013(6)
C29 0.035(6) 0.037(6) 0.072(8) 0.007(6) 0.009(6) 0.002(5)
N30 0.017(2) 0.023(2) 0.044(3) 0.003(2) 0.0051(19) -0.0052(17)
C31 0.025(3) 0.029(3) 0.037(3) 0.002(3) 0.007(2) -0.008(2)
C32 0.017(5) 0.040(6) 0.060(7) 0.007(5) 0.003(5) 0.002(4)
C33 0.051(7) 0.062(8) 0.062(8) -0.029(7) 0.005(6) 0.012(6)
C34 0.038(6) 0.047(7) 0.080(9) -0.010(6) 0.016(6) -0.019(5)
C35 0.014(5) 0.070(8) 0.094(10) -0.005(7) -0.002(6) 0.009(5)
C36 0.019(5) 0.023(5) 0.069(8) 0.011(5) -0.010(5) 0.013(4)
C37 0.032(6) 0.028(5) 0.068(9) 0.021(6) -0.004(5) 0.003(4)
C38 0.032(5) 0.051(7) 0.037(6) 0.013(5) 0.002(5) -0.017(5)
C39 0.016(5) 0.046(6) 0.055(7) 0.012(5) 0.000(4) -0.015(4)
C40 0.037(5) 0.023(5) 0.038(6) 0.004(4) 0.009(5) 0.000(4)
C41 0.040(6) 0.068(8) 0.057(8) -0.007(6) 0.009(6) 0.004(6)
C42 0.034(6) 0.055(7) 0.066(8) 0.004(6) 0.014(5) 0.002(5)
O101 0.015(3) 0.033(4) 0.055(4) -0.008(3) 0.006(3) 0.005(3)
C102 0.011(4) 0.028(5) 0.049(7) -0.003(4) 0.004(4) 0.006(4)
C103 0.059(7) 0.034(6) 0.043(7) -0.001(5) 0.014(6) 0.016(5)
C104 0.054(8) 0.070(9) 0.066(9) -0.017(7) -0.016(6) 0.036(7)
C105 0.067(8) 0.062(8) 0.059(8) 0.000(6) 0.004(7) 0.019(7)
C106 0.020(5) 0.070(8) 0.076(9) 0.011(7) -0.006(5) 0.010(5)
C107 0.098(12) 0.100(12) 0.081(11) -0.037(9) -0.018(9) 0.028(10)
C108 0.050(7) 0.075(9) 0.042(7) -0.005(6) -0.011(6) 0.023(6)
C109 0.049(7) 0.050(7) 0.046(7) -0.004(6) -0.003(6) 0.030(6)
C110 0.045(7) 0.076(9) 0.053(8) 0.008(7) 0.000(6) 0.020(6)
C111 0.100(11) 0.081(10) 0.067(9) -0.010(8) 0.011(8) 0.059(9)
C112 0.084(12) 0.148(16) 0.128(15) -0.007(12) -0.001(10) 0.096(12)
C113 0.126(13) 0.085(10) 0.067(10) 0.014(8) 0.030(9) 0.070(10)
C114 0.031(6) 0.063(8) 0.070(9) -0.002(7) 0.013(6) 0.012(5)
C115 0.020(5) 0.018(4) 0.063(7) -0.002(4) 0.011(5) -0.007(4)
C116 0.027(5) 0.021(5) 0.042(6) -0.003(4) 0.012(4) 0.003(4)
N117 0.015(4) 0.030(4) 0.047(5) 0.008(4) -0.001(4) 0.003(3)
C118 0.023(5) 0.038(6) 0.049(7) 0.007(5) 0.005(5) 0.016(4)
C119 0.029(5) 0.057(7) 0.037(6) 0.010(5) 0.004(5) -0.008(5)
C120 0.039(6) 0.037(6) 0.071(8) 0.012(6) 0.005(6) -0.003(5)
C121 0.040(6) 0.038(6) 0.097(10) 0.008(7) 0.005(6) -0.006(5)
C122 0.061(8) 0.057(8) 0.082(10) 0.004(7) 0.019(7) -0.011(7)
C123 0.034(6) 0.065(8) 0.058(8) 0.011(6) 0.005(5) 0.000(6)
C124 0.023(5) 0.063(8) 0.069(9) -0.002(6) 0.012(5) 0.003(5)
C125 0.037(6) 0.042(6) 0.043(7) -0.007(5) 0.007(5) 0.017(5)
C126 0.025(5) 0.035(5) 0.045(6) 0.009(5) 0.012(4) 0.011(4)
C127 0.031(6) 0.048(6) 0.060(8) 0.012(6) 0.015(5) 0.027(5)
C128 0.055(8) 0.055(8) 0.112(12) 0.002(8) 0.028(8) 0.014(7)
C129 0.067(9) 0.072(9) 0.076(10) -0.017(8) 0.025(8) -0.024(7)
N130 0.017(2) 0.023(2) 0.044(3) 0.003(2) 0.0051(19) -0.0052(17)
C131 0.025(3) 0.029(3) 0.037(3) 0.002(3) 0.007(2) -0.008(2)
C132 0.020(5) 0.023(5) 0.070(8) 0.001(5) 0.023(5) -0.001(4)
C133 0.058(7) 0.023(5) 0.065(8) -0.004(5) 0.033(6) -0.012(5)
C134 0.071(9) 0.023(6) 0.114(12) -0.001(6) 0.011(8) -0.008(6)
C135 0.069(9) 0.068(9) 0.091(11) 0.034(8) 0.037(8) 0.014(7)
C136 0.044(6) 0.019(5) 0.073(9) -0.011(5) 0.025(6) -0.014(4)
C137 0.027(6) 0.053(7) 0.089(10) -0.017(7) -0.005(6) -0.019(5)
C138 0.016(5) 0.048(6) 0.068(8) -0.023(6) 0.004(5) 0.007(4)
C139 0.012(4) 0.031(5) 0.061(7) -0.013(5) 0.004(4) -0.005(4)
C140 0.028(5) 0.038(5) 0.036(6) 0.004(5) -0.002(4) -0.007(4)
C141 0.029(5) 0.040(6) 0.076(8) 0.014(6) 0.015(6) -0.002(5)
C142 0.036(6) 0.056(7) 0.068(8) 0.002(6) 0.006(6) 0.000(5)
O201 0.035(4) 0.019(3) 0.063(5) -0.011(3) 0.007(3) -0.008(3)
C202 0.035(5) 0.021(5) 0.045(6) -0.011(4) 0.016(5) -0.001(4)
C203 0.056(7) 0.063(8) 0.030(6) -0.010(6) 0.000(5) 0.015(6)
C204 0.084(9) 0.016(5) 0.048(7) -0.001(5) 0.027(6) 0.007(5)
C206 0.047(7) 0.052(7) 0.071(9) -0.009(6) 0.022(6) 0.013(6)
C205 0.051(7) 0.043(6) 0.058(8) 0.012(6) 0.015(6) -0.002(5)
C207 0.083(10) 0.063(8) 0.061(9) -0.003(7) 0.023(7) -0.008(7)
C208 0.066(8) 0.038(6) 0.052(8) -0.022(6) -0.005(6) -0.002(6)
C209 0.071(8) 0.033(6) 0.053(8) -0.014(6) 0.008(6) -0.013(6)
C210 0.160(12) 0.032(4) 0.112(10) -0.020(5) 0.018(8) -0.018(6)
C211 0.160(12) 0.032(4) 0.112(10) -0.020(5) 0.018(8) -0.018(6)
C212 0.160(12) 0.032(4) 0.112(10) -0.020(5) 0.018(8) -0.018(6)
C213 0.160(12) 0.032(4) 0.112(10) -0.020(5) 0.018(8) -0.018(6)
C310 0.160(12) 0.032(4) 0.112(10) -0.020(5) 0.018(8) -0.018(6)
C311 0.160(12) 0.032(4) 0.112(10) -0.020(5) 0.018(8) -0.018(6)
C312 0.160(12) 0.032(4) 0.112(10) -0.020(5) 0.018(8) -0.018(6)
C313 0.160(12) 0.032(4) 0.112(10) -0.020(5) 0.018(8) -0.018(6)
C214 0.069(8) 0.014(5) 0.074(9) -0.005(5) -0.015(7) -0.003(5)
C215 0.033(6) 0.028(5) 0.058(8) 0.001(5) 0.001(5) 0.000(4)
C216 0.012(4) 0.038(5) 0.042(6) -0.006(5) -0.006(4) -0.002(4)
N217 0.027(4) 0.020(4) 0.046(5) 0.001(4) 0.007(4) -0.004(3)
C218 0.034(5) 0.029(5) 0.047(7) -0.001(5) 0.007(5) 0.005(4)
C219 0.033(5) 0.040(6) 0.046(7) -0.014(5) 0.003(5) 0.002(5)
C220 0.042(7) 0.036(6) 0.102(11) 0.028(7) -0.002(7) -0.015(5)
C221 0.038(7) 0.060(8) 0.149(14) -0.018(9) 0.001(8) -0.032(6)
C222 0.033(6) 0.107(11) 0.073(10) 0.010(9) 0.017(6) -0.001(7)
C223 0.081(9) 0.011(5) 0.071(9) 0.005(5) 0.015(7) 0.008(5)
C224 0.061(8) 0.035(6) 0.062(8) -0.013(6) 0.015(6) 0.014(6)
C225 0.042(6) 0.054(7) 0.058(8) -0.011(6) 0.005(6) 0.022(6)
C226 0.023(5) 0.037(5) 0.048(7) -0.006(5) 0.007(4) 0.004(4)
C227 0.029(5) 0.054(7) 0.049(7) -0.010(5) 0.010(5) -0.019(5)
C228 0.043(7) 0.075(8) 0.048(7) -0.006(6) 0.008(6) 0.003(6)
C229 0.046(7) 0.074(9) 0.065(9) 0.004(7) 0.006(6) -0.004(6)
N230 0.017(2) 0.023(2) 0.044(3) 0.003(2) 0.0051(19) -0.0052(17)
C231 0.025(3) 0.029(3) 0.037(3) 0.002(3) 0.007(2) -0.008(2)
C232 0.035(6) 0.024(5) 0.058(7) 0.002(5) 0.023(5) -0.001(4)
C233 0.029(5) 0.042(6) 0.036(6) -0.001(5) 0.015(4) -0.004(4)
C234 0.051(7) 0.039(6) 0.079(9) -0.012(6) 0.022(6) -0.019(5)
C235 0.049(7) 0.046(6) 0.059(8) 0.003(6) 0.023(6) 0.007(5)
C236 0.059(8) 0.037(6) 0.046(7) -0.001(5) 0.016(6) 0.003(5)
C237 0.049(8) 0.055(8) 0.074(10) 0.009(7) 0.025(7) 0.008(6)
C238 0.031(6) 0.045(7) 0.150(14) 0.034(8) 0.058(8) 0.012(5)
C239 0.034(6) 0.026(5) 0.075(8) 0.005(5) 0.016(6) -0.010(4)
C240 0.017(5) 0.048(7) 0.088(9) 0.025(6) -0.008(5) -0.007(5)
C241 0.039(7) 0.054(7) 0.089(10) -0.012(7) -0.015(6) 0.013(6)
C242 0.063(8) 0.023(6) 0.119(12) 0.020(6) -0.001(8) -0.010(6)
O999 0.020(3) 0.020(3) 0.038(4) -0.009(3) 0.010(3) 0.008(2)

loop_
_atom_type_symbol
_atom_type_description
_atom_type_scat_dispersion_real
_atom_type_scat_dispersion_imag
_atom_type_scat_source
C C 0.0033 0.0016 'International Tables Vol C Tables 4.2.6.8 and 6.1.1.4'
H H 0 0 'International Tables Vol C Tables 4.2.6.8 and 6.1.1.4'
N N 0.0061 0.0033 'International Tables Vol C Tables 4.2.6.8 and 6.1.1.4'
O O 0.0106 0.006 'International Tables Vol C Tables 4.2.6.8 and 6.1.1.4'
Cl Cl 0.1484 0.1585 'International Tables Vol C Tables 4.2.6.8 and 6.1.1.4'
Zr Zr -2.9673 0.5597 'International Tables Vol C Tables 4.2.6.8 and 6.1.1.4'

loop_
_geom_angle_atom_site_label_1
_geom_angle_atom_site_label_2
_geom_angle_atom_site_label_3
_geom_angle
O1 Zr1 O999 118.6(2)
O1 Zr1 N30 83.0(2)
O999 Zr1 N30 155.3(3)
O1 Zr1 Cl1 91.81(19)
O999 Zr1 Cl1 90.30(17)
N30 Zr1 Cl1 101.6(2)
O1 Zr1 Cl12 85.74(18)
O999 Zr1 Cl12 76.63(16)
N30 Zr1 Cl12 94.4(2)
Cl1 Zr1 Cl12 163.43(9)
O1 Zr1 Cl31 164.62(18)
O999 Zr1 Cl31 75.81(17)
N30 Zr1 Cl31 81.80(18)
Cl1 Zr1 Cl31 93.58(9)
Cl12 Zr1 Cl31 93.02(8)
O1 Zr1 Zr2 98.29(17)
O999 Zr1 Zr2 32.56(14)
N30 Zr1 Zr2 140.47(19)
Cl1 Zr1 Zr2 117.76(7)
Cl12 Zr1 Zr2 46.80(5)
Cl31 Zr1 Zr2 91.91(5)
O1 Zr1 Zr3 149.27(17)
O999 Zr1 Zr3 32.38(15)
N30 Zr1 Zr3 127.69(18)
Cl1 Zr1 Zr3 81.47(7)
Cl12 Zr1 Zr3 92.29(6)
Cl31 Zr1 Zr3 46.03(5)
Zr2 Zr1 Zr3 60.06(2)
O101 Zr2 O999 119.5(2)
O101 Zr2 N130 81.4(2)
O999 Zr2 N130 156.2(2)
O101 Zr2 Cl2 91.9(2)
O999 Zr2 Cl2 91.09(19)
N130 Zr2 Cl2 99.98(19)
O101 Zr2 Cl23 85.73(19)
O999 Zr2 Cl23 76.96(18)
N130 Zr2 Cl23 94.72(18)
Cl2 Zr2 Cl23 164.61(9)
O101 Zr2 Cl12 163.46(19)
O999 Zr2 Cl12 76.09(17)
N130 Zr2 Cl12 82.21(18)
Cl2 Zr2 Cl12 93.41(9)
Cl23 Zr2 Cl12 93.08(8)
O101 Zr2 Zr1 150.21(18)
O999 Zr2 Zr1 32.51(15)
N130 Zr2 Zr1 128.28(17)
Cl2 Zr2 Zr1 81.71(7)
Cl23 Zr2 Zr1 92.79(6)
Cl12 Zr2 Zr1 46.28(5)
O101 Zr2 Zr3 99.07(17)
O999 Zr2 Zr3 32.57(16)
N130 Zr2 Zr3 141.20(18)
Cl2 Zr2 Zr3 118.71(7)
Cl23 Zr2 Zr3 47.07(5)
Cl12 Zr2 Zr3 92.06(6)
Zr1 Zr2 Zr3 60.23(2)
O201 Zr3 O999 118.5(2)
O201 Zr3 N230 83.1(3)
O999 Zr3 N230 155.4(3)
O201 Zr3 Cl3 91.5(2)
O999 Zr3 Cl3 90.63(18)
N230 Zr3 Cl3 101.11(19)
O201 Zr3 Cl31 86.32(19)
O999 Zr3 Cl31 76.13(17)
N230 Zr3 Cl31 94.92(18)
Cl3 Zr3 Cl31 163.44(9)
O201 Zr3 Cl23 165.0(2)
O999 Zr3 Cl23 75.67(16)
N230 Zr3 Cl23 82.1(2)
Cl3 Zr3 Cl23 93.24(9)
Cl31 Zr3 Cl23 93.04(8)
O201 Zr3 Zr2 149.02(19)
O999 Zr3 Zr2 32.40(14)
N230 Zr3 Zr2 127.86(19)
Cl3 Zr3 Zr2 81.46(7)
Cl31 Zr3 Zr2 92.02(6)
Cl23 Zr3 Zr2 45.91(5)
O201 Zr3 Zr1 98.79(17)
O999 Zr3 Zr1 32.15(15)
N230 Zr3 Zr1 140.78(18)
Cl3 Zr3 Zr1 117.93(7)
Cl31 Zr3 Zr1 46.57(5)
Cl23 Zr3 Zr1 91.51(6)
Zr2 Zr3 Zr1 59.70(2)
Zr1 Cl12 Zr2 86.92(7)
Zr2 Cl23 Zr3 87.02(8)
Zr3 Cl31 Zr1 87.40(7)
C2 O1 Zr1 130.6(5)
O1 C2 C15 118.3(8)
O1 C2 C3 120.8(8)
C15 C2 C3 120.9(8)
C8 C3 C2 116.7(8)
C8 C3 C4 121.8(9)
C2 C3 C4 121.3(8)
C5 C4 C7 108.2(9)
C5 C4 C3 111.1(8)
C7 C4 C3 109.7(8)
C5 C4 C6 108.0(9)
C7 C4 C6 111.1(8)
C3 C4 C6 108.9(8)
C4 C5 H5A 109.5
C4 C5 H5B 109.5
H5A C5 H5B 109.5
C4 C5 H5C 109.5
H5A C5 H5C 109.5
H5B C5 H5C 109.5
C4 C6 H6A 109.5
C4 C6 H6B 109.5
H6A C6 H6B 109.5
C4 C6 H6C 109.5
H6A C6 H6C 109.5
H6B C6 H6C 109.5
C4 C7 H7A 109.5
C4 C7 H7B 109.5
H7A C7 H7B 109.5
C4 C7 H7C 109.5
H7A C7 H7C 109.5
H7B C7 H7C 109.5
C3 C8 C9 125.1(10)
C3 C8 H8 117.4
C9 C8 H8 117.4
C8 C9 C14 116.8(9)
C8 C9 C10 122.2(10)
C14 C9 C10 121.0(9)
C12 C10 C11 112.2(12)
C12 C10 C13 110.7(12)
C11 C10 C13 103.5(11)
C12 C10 C9 109.1(11)
C11 C10 C9 108.0(10)
C13 C10 C9 113.3(10)
C10 C11 H11A 109.5
C10 C11 H11B 109.5
H11A C11 H11B 109.5
C10 C11 H11C 109.5
H11A C11 H11C 109.5
H11B C11 H11C 109.5
C10 C12 H12A 109.5
C10 C12 H12B 109.5
H12A C12 H12B 109.5
C10 C12 H12C 109.5
H12A C12 H12C 109.5
H12B C12 H12C 109.5
C10 C13 H13A 109.5
C10 C13 H13B 109.5
H13A C13 H13B 109.5
C10 C13 H13C 109.5
H13A C13 H13C 109.5
H13B C13 H13C 109.5
C15 C14 C9 120.2(9)
C15 C14 H14 119.9
C9 C14 H14 119.9
C2 C15 C14 120.0(9)
C2 C15 C16 122.4(8)
C14 C15 C16 117.5(8)
N17 C16 N30 116.2(8)
N17 C16 C15 122.0(8)
N30 C16 C15 121.3(8)
C16 N17 C18 127.2(8)
C26 C18 C19 123.3(9)
C26 C18 N17 116.6(8)
C19 C18 N17 120.0(8)
C18 C19 C23 115.1(8)
C18 C19 C20 126.7(9)
C23 C19 C20 117.9(9)
C21 C20 C19 111.8(9)
C21 C20 C22 110.4(9)
C19 C20 C22 111.5(8)
C21 C20 H20 107.7
C19 C20 H20 107.7
C22 C20 H20 107.7
C20 C21 H21A 109.5
C20 C21 H21B 109.5
H21A C21 H21B 109.5
C20 C21 H21C 109.5
H21A C21 H21C 109.5
H21B C21 H21C 109.5
C20 C22 H22A 109.5
C20 C22 H22B 109.5
H22A C22 H22B 109.5
C20 C22 H22C 109.5
H22A C22 H22C 109.5
H22B C22 H22C 109.5
C24 C23 C19 121.8(10)
C24 C23 H23 119.1
C19 C23 H23 119.1
C23 C24 C25 119.2(10)
C23 C24 H24 120.4
C25 C24 H24 120.4
C24 C25 C26 121.6(10)
C24 C25 H25 119.2
C26 C25 H25 119.2
C18 C26 C25 118.7(9)
C18 C26 C27 120.0(8)
C25 C26 C27 121.0(9)
C28 C27 C29 111.6(9)
C28 C27 C26 111.1(8)
C29 C27 C26 110.3(8)
C28 C27 H27 107.8
C29 C27 H27 107.8
C26 C27 H27 107.8
C27 C28 H28A 109.5
C27 C28 H28B 109.5
H28A C28 H28B 109.5
C27 C28 H28C 109.5
H28A C28 H28C 109.5
H28B C28 H28C 109.5
C27 C29 H29A 109.5
C27 C29 H29B 109.5
H29A C29 H29B 109.5
C27 C29 H29C 109.5
H29A C29 H29C 109.5
H29B C29 H29C 109.5
C16 N30 C31 113.2(7)
C16 N30 Zr1 121.6(5)
C31 N30 Zr1 125.1(5)
C32 C31 C39 124.2(9)
C32 C31 N30 117.7(8)
C39 C31 N30 118.1(8)
C31 C32 C36 116.5(10)
C31 C32 C33 122.4(9)
C36 C32 C33 121.1(10)
C32 C33 C35 114.3(11)
C32 C33 C34 113.0(9)
C35 C33 C34 109.8(9)
C32 C33 H33 106.4
C35 C33 H33 106.4
C34 C33 H33 106.4
C33 C34 H34A 109.5
C33 C34 H34B 109.5
H34A C34 H34B 109.5
C33 C34 H34C 109.5
H34A C34 H34C 109.5
H34B C34 H34C 109.5
C33 C35 H35A 109.5
C33 C35 H35B 109.5
H35A C35 H35B 109.5
C33 C35 H35C 109.5
H35A C35 H35C 109.5
H35B C35 H35C 109.5
C37 C36 C32 122.9(9)
C37 C36 H36 118.6
C32 C36 H36 118.6
C36 C37 C38 119.9(9)
C36 C37 H37 120.1
C38 C37 H37 120.1
C37 C38 C39 121.5(10)
C37 C38 H38 119.3
C39 C38 H38 119.3
C31 C39 C38 115.0(9)
C31 C39 C40 126.2(9)
C38 C39 C40 118.7(9)
C39 C40 C42 112.6(8)
C39 C40 C41 112.1(8)
C42 C40 C41 106.9(8)
C39 C40 H40 108.4
C42 C40 H40 108.4
C41 C40 H40 108.4
C40 C41 H41A 109.5
C40 C41 H41B 109.5
H41A C41 H41B 109.5
C40 C41 H41C 109.5
H41A C41 H41C 109.5
H41B C41 H41C 109.5
C40 C42 H42A 109.5
C40 C42 H42B 109.5
H42A C42 H42B 109.5
C40 C42 H42C 109.5
H42A C42 H42C 109.5
H42B C42 H42C 109.5
C102 O101 Zr2 132.7(5)
O101 C102 C103 123.9(8)
O101 C102 C115 118.1(8)
C103 C102 C115 118.0(8)
C102 C103 C108 118.2(9)
C102 C103 C104 120.7(9)
C108 C103 C104 121.0(10)
C105 C104 C107 108.5(11)
C105 C104 C103 113.5(10)
C107 C104 C103 110.6(9)
C105 C104 C106 108.7(9)
C107 C104 C106 108.0(11)
C103 C104 C106 107.3(10)
C104 C105 H10A 109.5
C104 C105 H10B 109.5
H10A C105 H10B 109.5
C104 C105 H10C 109.5
H10A C105 H10C 109.5
H10B C105 H10C 109.5
C104 C106 H10D 109.5
C104 C106 H10E 109.5
H10D C106 H10E 109.5
C104 C106 H10F 109.5
H10D C106 H10F 109.5
H10E C106 H10F 109.5
C104 C107 H10G 109.5
C104 C107 H10H 109.5
H10G C107 H10H 109.5
C104 C107 H10I 109.5
H10G C107 H10I 109.5
H10H C107 H10I 109.5
C109 C108 C103 124.3(10)
C109 C108 H108 117.8
C103 C108 H108 117.8
C114 C109 C108 117.6(10)
C114 C109 C110 122.4(10)
C108 C109 C110 120.0(10)
C113 C110 C111 110.9(11)
C113 C110 C109 110.1(10)
C111 C110 C109 111.4(10)
C113 C110 C112 109.1(11)
C111 C110 C112 107.9(11)
C109 C110 C112 107.3(10)
C110 C111 H11D 109.5
C110 C111 H11E 109.5
H11D C111 H11E 109.5
C110 C111 H11F 109.5
H11D C111 H11F 109.5
H11E C111 H11F 109.5
C110 C112 H11G 109.5
C110 C112 H11H 109.5
H11G C112 H11H 109.5
C110 C112 H11I 109.5
H11G C112 H11I 109.5
H11H C112 H11I 109.5
C110 C113 H11J 109.5
C110 C113 H11K 109.5
H11J C113 H11K 109.5
C110 C113 H11L 109.5
H11J C113 H11L 109.5
H11K C113 H11L 109.5
C109 C114 C115 122.1(11)
C109 C114 H114 118.9
C115 C114 H114 118.9
C114 C115 C102 119.4(9)
C114 C115 C116 121.5(9)
C102 C115 C116 119.1(8)
N130 C116 N117 117.2(8)
N130 C116 C115 125.3(8)
N117 C116 C115 117.1(8)
C116 N117 C118 131.0(8)
C116 N117 H117 114.5
C118 N117 H117 114.5
C119 C118 C126 124.3(9)
C119 C118 N117 118.9(8)
C126 C118 N117 116.6(9)
C118 C119 C123 116.0(10)
C118 C119 C120 126.4(9)
C123 C119 C120 117.5(9)
C122 C120 C121 110.2(9)
C122 C120 C119 110.5(9)
C121 C120 C119 109.1(9)
C122 C120 H120 109
C121 C120 H120 109
C119 C120 H120 109
C120 C121 H12D 109.5
C120 C121 H12E 109.5
H12D C121 H12E 109.5
C120 C121 H12F 109.5
H12D C121 H12F 109.5
H12E C121 H12F 109.5
C120 C122 H12G 109.5
C120 C122 H12H 109.5
H12G C122 H12H 109.5
C120 C122 H12I 109.5
H12G C122 H12I 109.5
H12H C122 H12I 109.5
C124 C123 C119 120.6(11)
C124 C123 H123 119.7
C119 C123 H123 119.7
C125 C124 C123 121.5(10)
C125 C124 H124 119.3
C123 C124 H124 119.3
C124 C125 C126 121.7(9)
C124 C125 H125 119.2
C126 C125 H125 119.2
C118 C126 C125 115.7(9)
C118 C126 C127 120.3(8)
C125 C126 C127 123.8(9)
C126 C127 C129 110.6(9)
C126 C127 C128 112.8(8)
C129 C127 C128 110.8(10)
C126 C127 H127 107.4
C129 C127 H127 107.4
C128 C127 H127 107.4
C127 C128 H12J 109.5
C127 C128 H12K 109.5
H12J C128 H12K 109.5
C127 C128 H12L 109.5
H12J C128 H12L 109.5
H12K C128 H12L 109.5
C127 C129 H12M 109.5
C127 C129 H12N 109.5
H12M C129 H12N 109.5
C127 C129 H12O 109.5
H12M C129 H12O 109.5
H12N C129 H12O 109.5
C116 N130 C131 115.6(8)
C116 N130 Zr2 120.9(6)
C131 N130 Zr2 123.3(5)
C139 C131 N130 122.2(8)
C139 C131 C132 120.7(9)
N130 C131 C132 117.1(8)
C136 C132 C131 116.8(9)
C136 C132 C133 121.3(9)
C131 C132 C133 121.9(9)
C132 C133 C135 113.6(9)
C132 C133 C134 112.7(9)
C135 C133 C134 113.4(9)
C132 C133 H133 105.4
C135 C133 H133 105.4
C134 C133 H133 105.4
C133 C134 H13D 109.5
C133 C134 H13E 109.5
H13D C134 H13E 109.5
C133 C134 H13F 109.5
H13D C134 H13F 109.5
H13E C134 H13F 109.5
C133 C135 H13G 109.5
C133 C135 H13H 109.5
H13G C135 H13H 109.5
C133 C135 H13I 109.5
H13G C135 H13I 109.5
H13H C135 H13I 109.5
C137 C136 C132 124.1(9)
C137 C136 H136 118
C132 C136 H136 118
C136 C137 C138 119.1(11)
C136 C137 H137 120.4
C138 C137 H137 120.4
C139 C138 C137 121.0(11)
C139 C138 H138 119.5
C137 C138 H138 119.5
C131 C139 C138 118.2(9)
C131 C139 C140 124.5(8)
C138 C139 C140 117.1(10)
C142 C140 C139 109.6(8)
C142 C140 C141 111.7(8)
C139 C140 C141 110.7(8)
C142 C140 H140 108.2
C139 C140 H140 108.2
C141 C140 H140 108.2
C140 C141 H14A 109.5
C140 C141 H14B 109.5
H14A C141 H14B 109.5
C140 C141 H14C 109.5
H14A C141 H14C 109.5
H14B C141 H14C 109.5
C140 C142 H14D 109.5
C140 C142 H14E 109.5
H14D C142 H14E 109.5
C140 C142 H14F 109.5
H14D C142 H14F 109.5
H14E C142 H14F 109.5
C202 O201 Zr3 133.0(6)
O201 C202 C215 117.2(8)
O201 C202 C203 119.9(9)
C215 C202 C203 122.8(9)
C208 C203 C202 115.9(11)
C208 C203 C204 120.9(10)
C202 C203 C204 123.0(10)
C203 C204 C206 109.9(9)
C203 C204 C207 113.5(9)
C206 C204 C207 106.9(9)
C203 C204 C205 111.7(9)
C206 C204 C205 107.5(8)
C207 C204 C205 106.9(9)
C204 C206 H20A 109.5
C204 C206 H20B 109.5
H20A C206 H20B 109.5
C204 C206 H20C 109.5
H20A C206 H20C 109.5
H20B C206 H20C 109.5
C204 C205 H20D 109.5
C204 C205 H20E 109.5
H20D C205 H20E 109.5
C204 C205 H20F 109.5
H20D C205 H20F 109.5
H20E C205 H20F 109.5
C204 C207 H20G 109.5
C204 C207 H20H 109.5
H20G C207 H20H 109.5
C204 C207 H20I 109.5
H20G C207 H20I 109.5
H20H C207 H20I 109.5
C203 C208 C209 124.1(11)
C203 C208 H208 117.9
C209 C208 H208 117.9
C214 C209 C208 116.3(10)
C214 C209 C210 120.6(12)
C208 C209 C210 122.8(12)
C213 C210 C209 109.8(17)
C213 C210 C212 119(2)
C209 C210 C212 109.8(15)
C213 C210 C211 102(2)
C209 C210 C211 106.5(14)
C212 C210 C211 109(2)
C210 C211 H21D 109.5
C210 C211 H21E 109.5
H21D C211 H21E 109.5
C210 C211 H21F 109.5
H21D C211 H21F 109.5
H21E C211 H21F 109.5
C210 C212 H21G 109.5
C210 C212 H21H 109.5
H21G C212 H21H 109.5
C210 C212 H21I 109.5
H21G C212 H21I 109.5
H21H C212 H21I 109.5
C210 C213 H21J 109.5
C210 C213 H21K 109.5
H21J C213 H21K 109.5
C210 C213 H21L 109.5
H21J C213 H21L 109.5
H21K C213 H21L 109.5
H31A C311 H31B 109.5
H31A C311 H31C 109.5
H31B C311 H31C 109.5
H31D C312 H31E 109.5
H31D C312 H31F 109.5
H31E C312 H31F 109.5
H31G C313 H31H 109.5
H31G C313 H31I 109.5
H31H C313 H31I 109.5
C209 C214 C215 124.5(12)
C209 C214 H214 117.8
C215 C214 H214 117.8
C214 C215 C202 116.0(10)
C214 C215 C216 119.7(10)
C202 C215 C216 124.3(9)
N217 C216 N230 116.2(8)
N217 C216 C215 122.6(9)
N230 C216 C215 121.0(9)
C216 N217 C218 126.9(8)
N217 C218 C226 122.3(9)
N217 C218 C219 115.1(8)
C226 C218 C219 122.3(9)
C223 C219 C218 118.9(9)
C223 C219 C220 121.9(10)
C218 C219 C220 119.2(9)
C222 C220 C219 111.5(9)
C222 C220 C221 109.4(11)
C219 C220 C221 114.3(10)
C222 C220 H220 107.1
C219 C220 H220 107.1
C221 C220 H220 107.1
C220 C221 H22D 109.5
C220 C221 H22E 109.5
H22D C221 H22E 109.5
C220 C221 H22F 109.5
H22D C221 H22F 109.5
H22E C221 H22F 109.5
C220 C222 H22G 109.5
C220 C222 H22H 109.5
H22G C222 H22H 109.5
C220 C222 H22I 109.5
H22G C222 H22I 109.5
H22H C222 H22I 109.5
C224 C223 C219 118.3(10)
C224 C223 H223 120.8
C219 C223 H223 120.8
C225 C224 C223 124.0(10)
C225 C224 H224 118
C223 C224 H224 118
C224 C225 C226 120.7(10)
C224 C225 H225 119.6
C226 C225 H225 119.6
C218 C226 C225 115.6(9)
C218 C226 C227 124.7(9)
C225 C226 C227 119.4(9)
C226 C227 C228 109.8(9)
C226 C227 C229 111.5(9)
C228 C227 C229 110.9(9)
C226 C227 H227 108.2
C228 C227 H227 108.2
C229 C227 H227 108.2
C227 C228 H22J 109.5
C227 C228 H22K 109.5
H22J C228 H22K 109.5
C227 C228 H22L 109.5
H22J C228 H22L 109.5
H22K C228 H22L 109.5
C227 C229 H22M 109.5
C227 C229 H22N 109.5
H22M C229 H22N 109.5
C227 C229 H22O 109.5
H22M C229 H22O 109.5
H22N C229 H22O 109.5
C216 N230 C231 112.7(7)
C216 N230 Zr3 122.7(6)
C231 N230 Zr3 124.3(5)
C232 C231 C239 120.2(9)
C232 C231 N230 122.1(8)
C239 C231 N230 117.6(8)
C236 C232 C231 118.9(9)
C236 C232 C233 117.9(10)
C231 C232 C233 123.2(8)
C234 C233 C232 112.9(8)
C234 C233 C235 108.6(8)
C232 C233 C235 111.1(8)
C234 C233 H233 108
C232 C233 H233 108
C235 C233 H233 108
C233 C234 H23A 109.5
C233 C234 H23B 109.5
H23A C234 H23B 109.5
C233 C234 H23C 109.5
H23A C234 H23C 109.5
H23B C234 H23C 109.5
C233 C235 H23D 109.5
C233 C235 H23E 109.5
H23D C235 H23E 109.5
C233 C235 H23F 109.5
H23D C235 H23F 109.5
H23E C235 H23F 109.5
C237 C236 C232 123.4(11)
C237 C236 H236 118.3
C232 C236 H236 118.3
C238 C237 C236 117.5(12)
C238 C237 H237 121.3
C236 C237 H237 121.3
C237 C238 C239 124.4(11)
C237 C238 H238 117.8
C239 C238 H238 117.8
C231 C239 C238 115.5(10)
C231 C239 C240 120.4(9)
C238 C239 C240 124.1(10)
C239 C240 C242 110.8(10)
C239 C240 C241 110.6(8)
C242 C240 C241 112.2(8)
C239 C240 H240 107.7
C242 C240 H240 107.7
C241 C240 H240 107.7
C240 C241 H24A 109.5
C240 C241 H24B 109.5
H24A C241 H24B 109.5
C240 C241 H24C 109.5
H24A C241 H24C 109.5
H24B C241 H24C 109.5
C240 C242 H24D 109.5
C240 C242 H24E 109.5
H24D C242 H24E 109.5
C240 C242 H24F 109.5
H24D C242 H24F 109.5
H24E C242 H24F 109.5
Zr1 O999 Zr2 114.9(2)
Zr1 O999 Zr3 115.5(3)
Zr2 O999 Zr3 115.0(3)
Zr1 O999 H999 102(4)
Zr2 O999 H999 102(4)
Zr3 O999 H999 105(4)

loop_
_geom_bond_atom_site_label_1
_geom_bond_atom_site_label_2
_geom_bond_distance
Zr1 O1 1.977(6)
Zr1 O999 2.116(6)
Zr1 N30 2.241(7)
Zr1 Cl1 2.389(3)
Zr1 Cl12 2.585(2)
Zr1 Cl31 2.610(2)
Zr1 Zr2 3.5707(12)
Zr1 Zr3 3.5897(13)
Zr2 O101 1.974(6)
Zr2 O999 2.119(5)
Zr2 N130 2.291(7)
Zr2 Cl2 2.394(3)
Zr2 Cl23 2.577(2)
Zr2 Cl12 2.606(2)
Zr2 Zr3 3.5836(13)
Zr3 O201 1.980(6)
Zr3 O999 2.129(6)
Zr3 N230 2.246(7)
Zr3 Cl3 2.389(3)
Zr3 Cl31 2.586(2)
Zr3 Cl23 2.628(2)
O1 C2 1.378(10)
C2 C15 1.380(12)
C2 C3 1.427(13)
C3 C8 1.369(12)
C3 C4 1.566(13)
C4 C5 1.520(14)
C4 C7 1.550(13)
C4 C6 1.596(14)
C5 H5A 0.98
C5 H5B 0.98
C5 H5C 0.98
C6 H6A 0.98
C6 H6B 0.98
C6 H6C 0.98
C7 H7A 0.98
C7 H7B 0.98
C7 H7C 0.98
C8 C9 1.384(13)
C8 H8 0.95
C9 C14 1.421(14)
C9 C10 1.541(14)
C10 C12 1.492(19)
C10 C11 1.493(17)
C10 C13 1.526(17)
C11 H11A 0.98
C11 H11B 0.98
C11 H11C 0.98
C12 H12A 0.98
C12 H12B 0.98
C12 H12C 0.98
C13 H13A 0.98
C13 H13B 0.98
C13 H13C 0.98
C14 C15 1.406(12)
C14 H14 0.95
C15 C16 1.494(13)
C16 N17 1.339(11)
C16 N30 1.383(10)
N17 C18 1.463(10)
C18 C26 1.380(12)
C18 C19 1.395(13)
C19 C23 1.466(13)
C19 C20 1.502(13)
C20 C21 1.495(14)
C20 C22 1.554(14)
C20 H20 1
C21 H21A 0.98
C21 H21B 0.98
C21 H21C 0.98
C22 H22A 0.98
C22 H22B 0.98
C22 H22C 0.98
C23 C24 1.374(15)
C23 H23 0.95
C24 C25 1.375(14)
C24 H24 0.95
C25 C26 1.398(13)
C25 H25 0.95
C26 C27 1.582(14)
C27 C28 1.527(14)
C27 C29 1.553(14)
C27 H27 1
C28 H28A 0.98
C28 H28B 0.98
C28 H28C 0.98
C29 H29A 0.98
C29 H29B 0.98
C29 H29C 0.98
N30 C31 1.475(11)
C31 C32 1.398(12)
C31 C39 1.404(13)
C32 C36 1.418(13)
C32 C33 1.493(15)
C33 C35 1.533(15)
C33 C34 1.567(15)
C33 H33 1
C34 H34A 0.98
C34 H34B 0.98
C34 H34C 0.98
C35 H35A 0.98
C35 H35B 0.98
C35 H35C 0.98
C36 C37 1.343(14)
C36 H36 0.95
C37 C38 1.394(14)
C37 H37 0.95
C38 C39 1.451(13)
C38 H38 0.95
C39 C40 1.484(13)
C40 C42 1.542(13)
C40 C41 1.559(14)
C40 H40 1
C41 H41A 0.98
C41 H41B 0.98
C41 H41C 0.98
C42 H42A 0.98
C42 H42B 0.98
C42 H42C 0.98
O101 C102 1.342(9)
C102 C103 1.391(13)
C102 C115 1.441(12)
C103 C108 1.395(14)
C103 C104 1.569(15)
C104 C105 1.525(17)
C104 C107 1.547(16)
C104 C106 1.612(17)
C105 H10A 0.98
C105 H10B 0.98
C105 H10C 0.98
C106 H10D 0.98
C106 H10E 0.98
C106 H10F 0.98
C107 H10G 0.98
C107 H10H 0.98
C107 H10I 0.98
C108 C109 1.392(15)
C108 H108 0.95
C109 C114 1.326(14)
C109 C110 1.546(14)
C110 C113 1.530(17)
C110 C111 1.539(16)
C110 C112 1.60(2)
C111 H11D 0.98
C111 H11E 0.98
C111 H11F 0.98
C112 H11G 0.98
C112 H11H 0.98
C112 H11I 0.98
C113 H11J 0.98
C113 H11K 0.98
C113 H11L 0.98
C114 C115 1.423(13)
C114 H114 0.95
C115 C116 1.488(13)
C116 N130 1.314(10)
C116 N117 1.363(11)
N117 C118 1.444(11)
N117 H117 0.88
C118 C119 1.412(13)
C118 C126 1.414(13)
C119 C123 1.428(14)
C119 C120 1.548(14)
C120 C122 1.531(15)
C120 C121 1.532(15)
C120 H120 1
C121 H12D 0.98
C121 H12E 0.98
C121 H12F 0.98
C122 H12G 0.98
C122 H12H 0.98
C122 H12I 0.98
C123 C124 1.386(15)
C123 H123 0.95
C124 C125 1.368(14)
C124 H124 0.95
C125 C126 1.418(13)
C125 H125 0.95
C126 C127 1.487(14)
C127 C129 1.524(15)
C127 C128 1.534(14)
C127 H127 1
C128 H12J 0.98
C128 H12K 0.98
C128 H12L 0.98
C129 H12M 0.98
C129 H12N 0.98
C129 H12O 0.98
N130 C131 1.437(11)
C131 C139 1.385(13)
C131 C132 1.454(12)
C132 C136 1.400(14)
C132 C133 1.489(14)
C133 C135 1.518(15)
C133 C134 1.597(15)
C133 H133 1
C134 H13D 0.98
C134 H13E 0.98
C134 H13F 0.98
C135 H13G 0.98
C135 H13H 0.98
C135 H13I 0.98
C136 C137 1.321(15)
C136 H136 0.95
C137 C138 1.420(14)
C137 H137 0.95
C138 C139 1.418(13)
C138 H138 0.95
C139 C140 1.532(12)
C140 C142 1.518(13)
C140 C141 1.535(13)
C140 H140 1
C141 H14A 0.98
C141 H14B 0.98
C141 H14C 0.98
C142 H14D 0.98
C142 H14E 0.98
C142 H14F 0.98
O201 C202 1.368(10)
C202 C215 1.421(13)
C202 C203 1.428(13)
C203 C208 1.394(14)
C203 C204 1.500(15)
C204 C206 1.561(15)
C204 C207 1.569(15)
C204 C205 1.600(14)
C206 H20A 0.98
C206 H20B 0.98
C206 H20C 0.98
C205 H20D 0.98
C205 H20E 0.98
C205 H20F 0.98
C207 H20G 0.98
C207 H20H 0.98
C207 H20I 0.98
C208 C209 1.424(16)
C208 H208 0.95
C209 C214 1.376(15)
C209 C210 1.530(16)
C210 C213 1.39(4)
C210 C212 1.58(3)
C210 C211 1.86(4)
C211 H21D 0.98
C211 H21E 0.98
C211 H21F 0.98
C212 H21G 0.98
C212 H21H 0.98
C212 H21I 0.98
C213 H21J 0.98
C213 H21K 0.98
C213 H21L 0.98
C311 H31A 0.98
C311 H31B 0.98
C311 H31C 0.98
C312 H31D 0.98
C312 H31E 0.98
C312 H31F 0.98
C313 H31G 0.98
C313 H31H 0.98
C313 H31I 0.98
C214 C215 1.411(13)
C214 H214 0.95
C215 C216 1.466(14)
C216 N217 1.336(12)
C216 N230 1.400(11)
N217 C218 1.420(11)
C218 C226 1.428(12)
C218 C219 1.434(13)
C219 C223 1.405(13)
C219 C220 1.505(15)
C220 C222 1.505(17)
C220 C221 1.550(14)
C220 H220 1
C221 H22D 0.98
C221 H22E 0.98
C221 H22F 0.98
C222 H22G 0.98
C222 H22H 0.98
C222 H22I 0.98
C223 C224 1.377(15)
C223 H223 0.95
C224 C225 1.373(15)
C224 H224 0.95
C225 C226 1.430(13)
C225 H225 0.95
C226 C227 1.505(13)
C227 C228 1.510(13)
C227 C229 1.558(15)
C227 H227 1
C228 H22J 0.98
C228 H22K 0.98
C228 H22L 0.98
C229 H22M 0.98
C229 H22N 0.98
C229 H22O 0.98
N230 C231 1.440(11)
C231 C232 1.414(13)
C231 C239 1.431(13)
C232 C236 1.404(14)
C232 C233 1.540(13)
C233 C234 1.539(13)
C233 C235 1.555(13)
C233 H233 1
C234 H23A 0.98
C234 H23B 0.98
C234 H23C 0.98
C235 H23D 0.98
C235 H23E 0.98
C235 H23F 0.98
C236 C237 1.387(15)
C236 H236 0.95
C237 C238 1.341(17)
C237 H237 0.95
C238 C239 1.472(16)
C238 H238 0.95
C239 C240 1.511(15)
C240 C242 1.524(14)
C240 C241 1.575(14)
C240 H240 1
C241 H24A 0.98
C241 H24B 0.98
C241 H24C 0.98
C242 H24D 0.98
C242 H24E 0.98
C242 H24F 0.98
O999 H999 1.01(7)

loop_
_geom_torsion_atom_site_label_1
_geom_torsion_atom_site_label_2
_geom_torsion_atom_site_label_3
_geom_torsion_atom_site_label_4
_geom_torsion
O1 Zr1 Zr2 O101 -106.0(4)
O999 Zr1 Zr2 O101 26.1(5)
N30 Zr1 Zr2 O101 164.9(5)
Cl1 Zr1 Zr2 O101 -9.5(4)
Cl12 Zr1 Zr2 O101 177.9(4)
Cl31 Zr1 Zr2 O101 85.5(4)
Zr3 Zr1 Zr2 O101 50.7(4)
O1 Zr1 Zr2 O999 -132.1(4)
N30 Zr1 Zr2 O999 138.9(4)
Cl1 Zr1 Zr2 O999 -35.6(3)
Cl12 Zr1 Zr2 O999 151.8(3)
Cl31 Zr1 Zr2 O999 59.5(3)
Zr3 Zr1 Zr2 O999 24.6(3)
O1 Zr1 Zr2 N130 69.5(3)
O999 Zr1 Zr2 N130 -158.5(4)
N30 Zr1 Zr2 N130 -19.6(4)
Cl1 Zr1 Zr2 N130 166.0(2)
Cl12 Zr1 Zr2 N130 -6.6(2)
Cl31 Zr1 Zr2 N130 -99.0(2)
Zr3 Zr1 Zr2 N130 -133.8(2)
O1 Zr1 Zr2 Cl2 -26.73(19)
O999 Zr1 Zr2 Cl2 105.3(3)
N30 Zr1 Zr2 Cl2 -115.8(3)
Cl1 Zr1 Zr2 Cl2 69.74(10)
Cl12 Zr1 Zr2 Cl2 -102.85(10)
Cl31 Zr1 Zr2 Cl2 164.81(9)
Zr3 Zr1 Zr2 Cl2 129.98(8)
O1 Zr1 Zr2 Cl23 167.72(19)
O999 Zr1 Zr2 Cl23 -60.2(3)
N30 Zr1 Zr2 Cl23 78.7(3)
Cl1 Zr1 Zr2 Cl23 -95.81(10)
Cl12 Zr1 Zr2 Cl23 91.60(9)
Cl31 Zr1 Zr2 Cl23 -0.75(8)
Zr3 Zr1 Zr2 Cl23 -35.57(6)
O1 Zr1 Zr2 Cl12 76.1(2)
O999 Zr1 Zr2 Cl12 -151.8(3)
N30 Zr1 Zr2 Cl12 -12.9(3)
Cl1 Zr1 Zr2 Cl12 172.59(11)
Cl31 Zr1 Zr2 Cl12 -92.34(9)
Zr3 Zr1 Zr2 Cl12 -127.17(8)
O1 Zr1 Zr2 Zr3 -156.71(18)
O999 Zr1 Zr2 Zr3 -24.6(3)
N30 Zr1 Zr2 Zr3 114.2(3)
Cl1 Zr1 Zr2 Zr3 -60.24(8)
Cl12 Zr1 Zr2 Zr3 127.17(8)
Cl31 Zr1 Zr2 Zr3 34.83(6)
O101 Zr2 Zr3 O201 -106.1(4)
O999 Zr2 Zr3 O201 26.4(5)
N130 Zr2 Zr3 O201 166.3(4)
Cl2 Zr2 Zr3 O201 -8.8(4)
Cl23 Zr2 Zr3 O201 178.5(4)
Cl12 Zr2 Zr3 O201 86.2(4)
Zr1 Zr2 Zr3 O201 51.0(4)
O101 Zr2 Zr3 O999 -132.5(4)
N130 Zr2 Zr3 O999 139.9(4)
Cl2 Zr2 Zr3 O999 -35.2(3)
Cl23 Zr2 Zr3 O999 152.1(3)
Cl12 Zr2 Zr3 O999 59.8(3)
Zr1 Zr2 Zr3 O999 24.6(3)
O101 Zr2 Zr3 N230 69.9(3)
O999 Zr2 Zr3 N230 -157.6(4)
N130 Zr2 Zr3 N230 -17.7(4)
Cl2 Zr2 Zr3 N230 167.2(2)
Cl23 Zr2 Zr3 N230 -5.5(2)
Cl12 Zr2 Zr3 N230 -97.8(2)
Zr1 Zr2 Zr3 N230 -133.0(2)
O101 Zr2 Zr3 Cl3 -27.6(2)
O999 Zr2 Zr3 Cl3 104.9(3)
N130 Zr2 Zr3 Cl3 -115.2(3)
Cl2 Zr2 Zr3 Cl3 69.68(10)
Cl23 Zr2 Zr3 Cl3 -103.01(10)
Cl12 Zr2 Zr3 Cl3 164.70(9)
Zr1 Zr2 Zr3 Cl3 129.51(7)
O101 Zr2 Zr3 Cl31 167.7(2)
O999 Zr2 Zr3 Cl31 -59.8(3)
N130 Zr2 Zr3 Cl31 80.1(3)
Cl2 Zr2 Zr3 Cl31 -95.03(10)
Cl23 Zr2 Zr3 Cl31 92.29(9)
Cl12 Zr2 Zr3 Cl31 0.00(8)
Zr1 Zr2 Zr3 Cl31 -35.20(6)
O101 Zr2 Zr3 Cl23 75.4(2)
O999 Zr2 Zr3 Cl23 -152.1(3)
N130 Zr2 Zr3 Cl23 -12.2(3)
Cl2 Zr2 Zr3 Cl23 172.69(11)
Cl12 Zr2 Zr3 Cl23 -92.29(9)
Zr1 Zr2 Zr3 Cl23 -127.48(8)
O101 Zr2 Zr3 Zr1 -157.1(2)
O999 Zr2 Zr3 Zr1 -24.6(3)
N130 Zr2 Zr3 Zr1 115.3(3)
Cl2 Zr2 Zr3 Zr1 -59.83(8)
Cl23 Zr2 Zr3 Zr1 127.48(8)
Cl12 Zr2 Zr3 Zr1 35.19(6)
O1 Zr1 Zr3 O201 -106.1(4)
O999 Zr1 Zr3 O201 -131.3(4)
N30 Zr1 Zr3 O201 71.0(3)
Cl1 Zr1 Zr3 O201 -27.1(2)
Cl12 Zr1 Zr3 O201 168.3(2)
Cl31 Zr1 Zr3 O201 76.4(2)
Zr2 Zr1 Zr3 O201 -156.1(2)
O1 Zr1 Zr3 O999 25.2(5)
N30 Zr1 Zr3 O999 -157.6(4)
Cl1 Zr1 Zr3 O999 104.3(3)
Cl12 Zr1 Zr3 O999 -60.3(3)
Cl31 Zr1 Zr3 O999 -152.3(3)
Zr2 Zr1 Zr3 O999 -24.8(3)
O1 Zr1 Zr3 N230 164.1(4)
O999 Zr1 Zr3 N230 138.9(4)
N30 Zr1 Zr3 N230 -18.7(4)
Cl1 Zr1 Zr3 N230 -116.9(3)
Cl12 Zr1 Zr3 N230 78.6(3)
Cl31 Zr1 Zr3 N230 -13.4(3)
Zr2 Zr1 Zr3 N230 114.1(3)
O1 Zr1 Zr3 Cl3 -9.7(4)
O999 Zr1 Zr3 Cl3 -34.9(3)
N30 Zr1 Zr3 Cl3 167.5(2)
Cl1 Zr1 Zr3 Cl3 69.33(10)
Cl12 Zr1 Zr3 Cl3 -95.25(10)
Cl31 Zr1 Zr3 Cl3 172.77(11)
Zr2 Zr1 Zr3 Cl3 -59.71(8)
O1 Zr1 Zr3 Cl31 177.5(4)
O999 Zr1 Zr3 Cl31 152.3(3)
N30 Zr1 Zr3 Cl31 -5.3(3)
Cl1 Zr1 Zr3 Cl31 -103.44(10)
Cl12 Zr1 Zr3 Cl31 91.98(9)
Zr2 Zr1 Zr3 Cl31 127.52(8)
O1 Zr1 Zr3 Cl23 84.7(4)
O999 Zr1 Zr3 Cl23 59.5(3)
N30 Zr1 Zr3 Cl23 -98.1(2)
Cl1 Zr1 Zr3 Cl23 163.79(9)
Cl12 Zr1 Zr3 Cl23 -0.78(8)
Cl31 Zr1 Zr3 Cl23 -92.76(9)
Zr2 Zr1 Zr3 Cl23 34.76(6)
O1 Zr1 Zr3 Zr2 50.0(3)
O999 Zr1 Zr3 Zr2 24.8(3)
N30 Zr1 Zr3 Zr2 -132.8(2)
Cl1 Zr1 Zr3 Zr2 129.03(7)
Cl12 Zr1 Zr3 Zr2 -35.54(6)
Cl31 Zr1 Zr3 Zr2 -127.52(8)
O1 Zr1 Cl12 Zr2 -105.57(18)
O999 Zr1 Cl12 Zr2 15.15(18)
N30 Zr1 Cl12 Zr2 171.79(18)
Cl1 Zr1 Cl12 Zr2 -23.6(3)
Cl31 Zr1 Cl12 Zr2 89.79(7)
Zr3 Zr1 Cl12 Zr2 43.71(6)
O101 Zr2 Cl12 Zr1 -176.3(7)
O999 Zr2 Cl12 Zr1 -15.16(18)
N130 Zr2 Cl12 Zr1 174.74(19)
Cl2 Zr2 Cl12 Zr1 75.12(9)
Cl23 Zr2 Cl12 Zr1 -90.91(8)
Zr3 Zr2 Cl12 Zr1 -43.80(6)
O101 Zr2 Cl23 Zr3 -106.58(18)
O999 Zr2 Cl23 Zr3 15.00(17)
N130 Zr2 Cl23 Zr3 172.38(18)
Cl2 Zr2 Cl23 Zr3 -24.9(3)
Cl12 Zr2 Cl23 Zr3 89.95(7)
Zr1 Zr2 Cl23 Zr3 43.60(6)
O201 Zr3 Cl23 Zr2 -177.0(7)
O999 Zr3 Cl23 Zr2 -15.01(17)
N230 Zr3 Cl23 Zr2 175.59(19)
Cl3 Zr3 Cl23 Zr2 74.81(9)
Cl31 Zr3 Cl23 Zr2 -89.86(8)
Zr1 Zr3 Cl23 Zr2 -43.27(6)
O201 Zr3 Cl31 Zr1 -105.8(2)
O999 Zr3 Cl31 Zr1 14.77(17)
N230 Zr3 Cl31 Zr1 171.5(2)
Cl3 Zr3 Cl31 Zr1 -23.0(3)
Cl23 Zr3 Cl31 Zr1 89.20(8)
Zr2 Zr3 Cl31 Zr1 43.25(6)
O1 Zr1 Cl31 Zr3 -175.2(7)
O999 Zr1 Cl31 Zr3 -14.88(16)
N30 Zr1 Cl31 Zr3 175.8(2)
Cl1 Zr1 Cl31 Zr3 74.52(8)
Cl12 Zr1 Cl31 Zr3 -90.27(8)
Zr2 Zr1 Cl31 Zr3 -43.45(6)
O999 Zr1 O1 C2 149.6(7)
N30 Zr1 O1 C2 -43.2(7)
Cl1 Zr1 O1 C2 58.3(7)
Cl12 Zr1 O1 C2 -138.1(7)
Cl31 Zr1 O1 C2 -52.2(12)
Zr2 Zr1 O1 C2 176.7(7)
Zr3 Zr1 O1 C2 134.6(6)
Zr1 O1 C2 C15 43.8(12)
Zr1 O1 C2 C3 -136.1(7)
O1 C2 C3 C8 176.5(8)
C15 C2 C3 C8 -3.5(14)
O1 C2 C3 C4 -8.1(14)
C15 C2 C3 C4 172.0(9)
C8 C3 C4 C5 1.7(14)
C2 C3 C4 C5 -173.5(10)
C8 C3 C4 C7 -117.8(10)
C2 C3 C4 C7 67.0(12)
C8 C3 C4 C6 120.4(10)
C2 C3 C4 C6 -54.8(12)
C2 C3 C8 C9 -1.5(16)
C4 C3 C8 C9 -177.0(10)
C3 C8 C9 C14 4.6(17)
C3 C8 C9 C10 -177.3(11)
C8 C9 C10 C12 -59.0(16)
C14 C9 C10 C12 119.0(14)
C8 C9 C10 C11 63.2(15)
C14 C9 C10 C11 -118.8(12)
C8 C9 C10 C13 177.3(12)
C14 C9 C10 C13 -4.7(18)
C8 C9 C14 C15 -2.8(16)
C10 C9 C14 C15 179.1(10)
O1 C2 C15 C14 -174.8(8)
C3 C2 C15 C14 5.1(14)
O1 C2 C15 C16 6.3(13)
C3 C2 C15 C16 -173.7(8)
C9 C14 C15 C2 -1.9(15)
C9 C14 C15 C16 177.1(9)
C2 C15 C16 N17 146.8(9)
C14 C15 C16 N17 -32.1(12)
C2 C15 C16 N30 -42.0(12)
C14 C15 C16 N30 139.1(8)
N30 C16 N17 C18 171.7(8)
C15 C16 N17 C18 -16.7(13)
C16 N17 C18 C26 127.6(10)
C16 N17 C18 C19 -54.5(13)
C26 C18 C19 C23 1.0(14)
N17 C18 C19 C23 -176.8(8)
C26 C18 C19 C20 175.1(9)
N17 C18 C19 C20 -2.7(15)
C18 C19 C20 C21 -110.1(12)
C23 C19 C20 C21 63.9(12)
C18 C19 C20 C22 125.9(11)
C23 C19 C20 C22 -60.1(12)
C18 C19 C23 C24 -1.0(15)
C20 C19 C23 C24 -175.7(10)
C19 C23 C24 C25 2.7(17)
C23 C24 C25 C26 -4.3(18)
C19 C18 C26 C25 -2.5(15)
N17 C18 C26 C25 175.4(9)
C19 C18 C26 C27 -176.6(9)
N17 C18 C26 C27 1.3(13)
C24 C25 C26 C18 4.2(16)
C24 C25 C26 C27 178.2(10)
C18 C26 C27 C28 -155.4(10)
C25 C26 C27 C28 30.6(14)
C18 C26 C27 C29 80.1(11)
C25 C26 C27 C29 -93.8(11)
N17 C16 N30 C31 17.7(10)
C15 C16 N30 C31 -154.0(8)
N17 C16 N30 Zr1 -159.1(6)
C15 C16 N30 Zr1 29.2(10)
O1 Zr1 N30 C16 5.0(6)
O999 Zr1 N30 C16 157.3(6)
Cl1 Zr1 N30 C16 -85.4(6)
Cl12 Zr1 N30 C16 90.2(6)
Cl31 Zr1 N30 C16 -177.4(6)
Zr2 Zr1 N30 C16 99.6(6)
Zr3 Zr1 N30 C16 -173.5(5)
O1 Zr1 N30 C31 -171.4(7)
O999 Zr1 N30 C31 -19.1(10)
Cl1 Zr1 N30 C31 98.2(7)
Cl12 Zr1 N30 C31 -86.2(7)
Cl31 Zr1 N30 C31 6.2(6)
Zr2 Zr1 N30 C31 -76.8(7)
Zr3 Zr1 N30 C31 10.1(8)
C16 N30 C31 C32 97.5(9)
Zr1 N30 C31 C32 -85.9(9)
C16 N30 C31 C39 -84.8(9)
Zr1 N30 C31 C39 91.8(9)
C39 C31 C32 C36 0.3(13)
N30 C31 C32 C36 177.8(7)
C39 C31 C32 C33 -178.7(9)
N30 C31 C32 C33 -1.1(13)
C31 C32 C33 C35 141.3(9)
C36 C32 C33 C35 -37.5(13)
C31 C32 C33 C34 -92.1(12)
C36 C32 C33 C34 89.0(12)
C31 C32 C36 C37 0.3(14)
C33 C32 C36 C37 179.2(10)
C32 C36 C37 C38 1.0(15)
C36 C37 C38 C39 -2.8(14)
C32 C31 C39 C38 -1.9(13)
N30 C31 C39 C38 -179.4(7)
C32 C31 C39 C40 -177.7(8)
N30 C31 C39 C40 4.8(13)
C37 C38 C39 C31 3.1(12)
C37 C38 C39 C40 179.3(8)
C31 C39 C40 C42 -122.7(10)
C38 C39 C40 C42 61.6(11)
C31 C39 C40 C41 116.7(10)
C38 C39 C40 C41 -59.0(11)
O999 Zr2 O101 C102 147.5(8)
N130 Zr2 O101 C102 -44.7(8)
Cl2 Zr2 O101 C102 55.1(8)
Cl23 Zr2 O101 C102 -140.1(8)
Cl12 Zr2 O101 C102 -53.7(12)
Zr1 Zr2 O101 C102 131.7(7)
Zr3 Zr2 O101 C102 174.6(8)
Zr2 O101 C102 C103 -133.1(8)
Zr2 O101 C102 C115 45.2(12)
O101 C102 C103 C108 175.8(10)
C115 C102 C103 C108 -2.5(15)
O101 C102 C103 C104 -5.6(16)
C115 C102 C103 C104 176.1(10)
C102 C103 C104 C105 62.2(14)
C108 C103 C104 C105 -119.3(12)
C102 C103 C104 C107 -175.6(12)
C108 C103 C104 C107 3.0(17)
C102 C103 C104 C106 -58.0(13)
C108 C103 C104 C106 120.6(11)
C102 C103 C108 C109 -2.3(18)
C104 C103 C108 C109 179.1(12)
C103 C108 C109 C114 4.4(19)
C103 C108 C109 C110 -176.3(12)
C114 C109 C110 C113 -124.1(14)
C108 C109 C110 C113 56.7(16)
C114 C109 C110 C111 -0.7(18)
C108 C109 C110 C111 -179.9(12)
C114 C109 C110 C112 117.2(14)
C108 C109 C110 C112 -62.0(15)
C108 C109 C114 C115 -1.6(18)
C110 C109 C114 C115 179.2(10)
C109 C114 C115 C102 -3.1(16)
C109 C114 C115 C116 178.8(10)
O101 C102 C115 C114 -173.3(9)
C103 C102 C115 C114 5.1(13)
O101 C102 C115 C116 4.9(12)
C103 C102 C115 C116 -176.7(9)
C114 C115 C116 N130 136.9(10)
C102 C115 C116 N130 -41.2(13)
C114 C115 C116 N117 -35.1(12)
C102 C115 C116 N117 146.8(8)
N130 C116 N117 C118 171.6(8)
C115 C116 N117 C118 -15.7(13)
C116 N117 C118 C119 -55.5(14)
C116 N117 C118 C126 129.2(10)
C126 C118 C119 C123 -1.5(15)
N117 C118 C119 C123 -176.4(9)
C126 C118 C119 C120 175.3(10)
N117 C118 C119 C120 0.4(15)
C118 C119 C120 C122 124.3(11)
C123 C119 C120 C122 -58.9(13)
C118 C119 C120 C121 -114.4(11)
C123 C119 C120 C121 62.4(12)
C118 C119 C123 C124 -0.3(15)
C120 C119 C123 C124 -177.4(10)
C119 C123 C124 C125 3.7(17)
C123 C124 C125 C126 -5.4(17)
C119 C118 C126 C125 0.0(15)
N117 C118 C126 C125 175.0(8)
C119 C118 C126 C127 -176.0(9)
N117 C118 C126 C127 -1.0(14)
C124 C125 C126 C118 3.4(15)
C124 C125 C126 C127 179.3(10)
C118 C126 C127 C129 84.7(12)
C125 C126 C127 C129 -91.0(11)
C118 C126 C127 C128 -150.6(10)
C125 C126 C127 C128 33.7(15)
N117 C116 N130 C131 16.1(11)
C115 C116 N130 C131 -155.9(8)
N117 C116 N130 Zr2 -158.7(6)
C115 C116 N130 Zr2 29.3(11)
O101 Zr2 N130 C116 5.7(7)
O999 Zr2 N130 C116 158.7(6)
Cl2 Zr2 N130 C116 -84.8(7)
Cl23 Zr2 N130 C116 90.6(7)
Cl12 Zr2 N130 C116 -176.9(7)
Zr1 Zr2 N130 C116 -172.1(6)
Zr3 Zr2 N130 C116 99.5(7)
O101 Zr2 N130 C131 -168.7(7)
O999 Zr2 N130 C131 -15.7(10)
Cl2 Zr2 N130 C131 100.8(6)
Cl23 Zr2 N130 C131 -83.8(6)
Cl12 Zr2 N130 C131 8.7(6)
Zr1 Zr2 N130 C131 13.5(7)
Zr3 Zr2 N130 C131 -74.9(7)
C116 N130 C131 C139 -83.7(11)
Zr2 N130 C131 C139 91.0(9)
C116 N130 C131 C132 97.8(9)
Zr2 N130 C131 C132 -87.6(9)
C139 C131 C132 C136 1.4(13)
N130 C131 C132 C136 180.0(8)
C139 C131 C132 C133 -178.6(9)
N130 C131 C132 C133 0.0(12)
C136 C132 C133 C135 90.4(12)
C131 C132 C133 C135 -89.6(12)
C136 C132 C133 C134 -40.3(13)
C131 C132 C133 C134 139.7(9)
C131 C132 C136 C137 0.9(15)
C133 C132 C136 C137 -179.1(10)
C132 C136 C137 C138 -0.9(17)
C136 C137 C138 C139 -1.2(15)
N130 C131 C139 C138 178.1(8)
C132 C131 C139 C138 -3.4(13)
N130 C131 C139 C140 3.5(14)
C132 C131 C139 C140 -177.9(8)
C137 C138 C139 C131 3.4(13)
C137 C138 C139 C140 178.3(9)
C131 C139 C140 C142 -120.6(10)
C138 C139 C140 C142 64.8(11)
C131 C139 C140 C141 115.8(10)
C138 C139 C140 C141 -58.8(10)
O999 Zr3 O201 C202 153.4(8)
N230 Zr3 O201 C202 -39.1(8)
Cl3 Zr3 O201 C202 61.9(8)
Cl31 Zr3 O201 C202 -134.5(8)
Cl23 Zr3 O201 C202 -46.5(13)
Zr2 Zr3 O201 C202 137.7(7)
Zr1 Zr3 O201 C202 -179.5(8)
Zr3 O201 C202 C215 42.1(13)
Zr3 O201 C202 C203 -140.2(8)
O201 C202 C203 C208 -179.5(9)
C215 C202 C203 C208 -1.9(15)
O201 C202 C203 C204 -4.9(15)
C215 C202 C203 C204 172.6(10)
C208 C203 C204 C206 116.7(11)
C202 C203 C204 C206 -57.6(13)
C208 C203 C204 C207 -3.1(16)
C202 C203 C204 C207 -177.4(10)
C208 C203 C204 C205 -124.1(11)
C202 C203 C204 C205 61.6(14)
C202 C203 C208 C209 -3.6(17)
C204 C203 C208 C209 -178.3(11)
C203 C208 C209 C214 4.1(18)
C203 C208 C209 C210 178.2(13)
C214 C209 C210 C213 -77(2)
C208 C209 C210 C213 109(2)
C214 C209 C210 C212 56(2)
C208 C209 C210 C212 -118(2)
C214 C209 C210 C211 173.4(18)
C208 C209 C210 C211 0(2)
C208 C209 C214 C215 1.1(17)
C210 C209 C214 C215 -173.1(12)
C209 C214 C215 C202 -6.1(16)
C209 C214 C215 C216 174.6(10)
O201 C202 C215 C214 -175.9(8)
C203 C202 C215 C214 6.5(14)
O201 C202 C215 C216 3.3(14)
C203 C202 C215 C216 -174.3(9)
C214 C215 C216 N217 -32.0(13)
C202 C215 C216 N217 148.8(9)
C214 C215 C216 N230 142.0(9)
C202 C215 C216 N230 -37.2(13)
N230 C216 N217 C218 169.8(8)
C215 C216 N217 C218 -15.9(13)
C216 N217 C218 C226 -54.9(13)
C216 N217 C218 C219 131.3(9)
N217 C218 C219 C223 176.3(9)
C226 C218 C219 C223 2.5(15)
N217 C218 C219 C220 -3.2(14)
C226 C218 C219 C220 -177.0(10)
C223 C219 C220 C222 -91.8(12)
C218 C219 C220 C222 87.7(12)
C223 C219 C220 C221 33.0(16)
C218 C219 C220 C221 -147.5(11)
C218 C219 C223 C224 0.1(16)
C220 C219 C223 C224 179.6(11)
C219 C223 C224 C225 -3.8(18)
C223 C224 C225 C226 4.8(18)
N217 C218 C226 C225 -174.9(9)
C219 C218 C226 C225 -1.6(14)
N217 C218 C226 C227 -0.6(15)
C219 C218 C226 C227 172.7(9)
C224 C225 C226 C218 -1.9(15)
C224 C225 C226 C227 -176.5(10)
C218 C226 C227 C228 -112.2(11)
C225 C226 C227 C228 61.9(12)
C218 C226 C227 C229 124.4(11)
C225 C226 C227 C229 -61.5(13)
N217 C216 N230 C231 17.6(10)
C215 C216 N230 C231 -156.8(8)
N217 C216 N230 Zr3 -156.6(6)
C215 C216 N230 Zr3 29.0(10)
O201 Zr3 N230 C216 1.6(6)
O999 Zr3 N230 C216 154.3(6)
Cl3 Zr3 N230 C216 -88.6(6)
Cl31 Zr3 N230 C216 87.3(6)
Cl23 Zr3 N230 C216 179.7(6)
Zr2 Zr3 N230 C216 -176.3(5)
Zr1 Zr3 N230 C216 97.0(7)
O201 Zr3 N230 C231 -171.9(7)
O999 Zr3 N230 C231 -19.2(10)
Cl3 Zr3 N230 C231 97.9(6)
Cl31 Zr3 N230 C231 -86.2(6)
Cl23 Zr3 N230 C231 6.2(6)
Zr2 Zr3 N230 C231 10.2(7)
Zr1 Zr3 N230 C231 -76.5(7)
C216 N230 C231 C232 -83.6(10)
Zr3 N230 C231 C232 90.4(9)
C216 N230 C231 C239 100.1(9)
Zr3 N230 C231 C239 -85.8(9)
C239 C231 C232 C236 -3.0(13)
N230 C231 C232 C236 -179.2(8)
C239 C231 C232 C233 179.4(8)
N230 C231 C232 C233 3.3(13)
C236 C232 C233 C234 61.6(12)
C231 C232 C233 C234 -120.8(10)
C236 C232 C233 C235 -60.6(11)
C231 C232 C233 C235 116.9(10)
C231 C232 C236 C237 1.2(15)
C233 C232 C236 C237 178.9(10)
C232 C236 C237 C238 1.8(17)
C236 C237 C238 C239 -3.0(18)
C232 C231 C239 C238 1.9(13)
N230 C231 C239 C238 178.2(8)
C232 C231 C239 C240 -178.6(8)
N230 C231 C239 C240 -2.3(13)
C237 C238 C239 C231 1.2(16)
C237 C238 C239 C240 -178.3(11)
C231 C239 C240 C242 142.2(9)
C238 C239 C240 C242 -38.3(13)
C231 C239 C240 C241 -92.7(11)
C238 C239 C240 C241 86.7(12)
O1 Zr1 O999 Zr2 56.8(4)
N30 Zr1 O999 Zr2 -91.5(6)
Cl1 Zr1 O999 Zr2 149.0(3)
Cl12 Zr1 O999 Zr2 -20.7(2)
Cl31 Zr1 O999 Zr2 -117.4(3)
Zr3 Zr1 O999 Zr2 -137.6(5)
O1 Zr1 O999 Zr3 -165.7(3)
N30 Zr1 O999 Zr3 46.1(7)
Cl1 Zr1 O999 Zr3 -73.4(3)
Cl12 Zr1 O999 Zr3 116.8(3)
Cl31 Zr1 O999 Zr3 20.2(2)
Zr2 Zr1 O999 Zr3 137.6(5)
O101 Zr2 O999 Zr1 -165.5(3)
N130 Zr2 O999 Zr1 45.5(7)
Cl2 Zr2 O999 Zr1 -72.6(3)
Cl23 Zr2 O999 Zr1 117.2(3)
Cl12 Zr2 O999 Zr1 20.6(2)
Zr3 Zr2 O999 Zr1 137.8(5)
O101 Zr2 O999 Zr3 56.8(4)
N130 Zr2 O999 Zr3 -92.2(6)
Cl2 Zr2 O999 Zr3 149.6(3)
Cl23 Zr2 O999 Zr3 -20.6(2)
Cl12 Zr2 O999 Zr3 -117.2(3)
Zr1 Zr2 O999 Zr3 -137.8(5)
O201 Zr3 O999 Zr1 57.6(4)
N230 Zr3 O999 Zr1 -91.2(6)
Cl3 Zr3 O999 Zr1 149.6(3)
Cl31 Zr3 O999 Zr1 -20.4(2)
Cl23 Zr3 O999 Zr1 -117.2(3)
Zr2 Zr3 O999 Zr1 -137.5(5)
O201 Zr3 O999 Zr2 -164.9(3)
N230 Zr3 O999 Zr2 46.3(7)
Cl3 Zr3 O999 Zr2 -72.9(3)
Cl31 Zr3 O999 Zr2 117.2(3)
Cl23 Zr3 O999 Zr2 20.3(2)
Zr1 Zr3 O999 Zr2 137.5(5)

loop_
_platon_squeeze_void_nr
_platon_squeeze_void_average_x
_platon_squeeze_void_average_y
_platon_squeeze_void_average_z
_platon_squeeze_void_volume
_platon_squeeze_void_count_electrons
_platon_squeeze_void_content
1 -0.003 0.609 0.250 3127 875 ' '
2 -0.003 0.391 0.750 3127 875 ' '
3 0.250 0.750 0.000 36 10 ' '
4 0.250 0.250 0.500 36 10 ' '
5 0.750 0.250 0.000 36 10 ' '
6 0.750 0.750 0.500 36 10 ' '
